data_4128118
loop_
_publ_author_name
'McTernan, Charlie T.'
'Ronson, Tanya K.'
'Nitschke, Jonathan R.'

_publ_section_title
;
 Post-assembly Modification of Phosphine Cages Controls Host-Guest
 Behavior.
;
_journal_issue 17
_journal_name_full 'Journal of the American Chemical Society'
_journal_page_first 6837
_journal_page_last 6842
_journal_paper_doi 10.1021/jacs.9b02604
_journal_volume 141
_journal_year 2019
_chemical_formula_moiety
;        
'C156 H108 Fe4 N48 O4 P4, 0.667(C39 H27 N12 O P), 4(O4 S), 16.5(H2 O), 7(C2 H3 N)'
;
_chemical_formula_sum 'C196 H180 Fe4 N63 O37.17 P4.67 S4'
_chemical_formula_weight 4508.85
_space_group_crystal_system trigonal
_space_group_IT_number 167
_space_group_name_Hall '-R 3 2"c'
_space_group_name_H-M_alt 'R -3 c :H'
_symmetry_space_group_name_Hall '-R 3 2"c'
_symmetry_space_group_name_H-M 'R -3 c :H'
_atom_sites_solution_hydrogens mixed
_audit_creation_method SHELXL-2018/3
_cell_angle_alpha 90
_cell_angle_beta 90
_cell_angle_gamma 120
_cell_formula_units_Z 18
_cell_length_a 42.04600(10)
_cell_length_b 42.04600(10)
_cell_length_c 107.4786(4)
_cell_measurement_reflns_used 56682
_cell_measurement_temperature 100(2)
_cell_measurement_theta_max 22.8233499305
_cell_measurement_theta_min 0.653498199632
_cell_volume 164551.6(8)
_computing_cell_refinement
;
DIALS 2theta refinement, DIALS 1.7.1-g93fc14f4-release
;
_computing_data_collection 'Diamond GDA'
_computing_data_reduction
;
aimless (Evans, P. R. and Murshudov, G. N., 2013)
ccp4 (Winn, M. D. et al., 2011)
DIALS 1.7.1-g93fc14f4-release
pointless (Evans, P., 2006)
XIA2 0.5.432-ga4ad5612-dials-1.7 (Winter, G., 2010)
;
_computing_structure_refinement 'SHELXL-2018/3 (Sheldrick, 2018)'
_computing_structure_solution 'SHELXT 2014/5 (Sheldrick, 2014)'
_diffrn_ambient_temperature 100(2)
_diffrn_detector 'Photon counting pixel array'
_diffrn_measured_fraction_theta_full 0.999
_diffrn_measured_fraction_theta_max 0.999
_diffrn_measurement_device 'Fixed \c 3-circle diffractometer'
_diffrn_measurement_device_type 'Fluid Film Devices'
_diffrn_measurement_method 'shutterless scans'
_diffrn_measurement_specimen_support 'MiTeGen MicroMount'
_diffrn_radiation_monochromator 'Silicon 111'
_diffrn_radiation_source 'Diamond Light Source Beamline I19-1'
_diffrn_radiation_type Synchrotron
_diffrn_radiation_wavelength 0.6889
_diffrn_reflns_av_R_equivalents 0.0377
_diffrn_reflns_av_unetI/netI 0.0227
_diffrn_reflns_Laue_measured_fraction_full 0.999
_diffrn_reflns_Laue_measured_fraction_max 0.999
_diffrn_reflns_limit_h_max 44
_diffrn_reflns_limit_h_min -44
_diffrn_reflns_limit_k_max 44
_diffrn_reflns_limit_k_min -44
_diffrn_reflns_limit_l_max 113
_diffrn_reflns_limit_l_min -113
_diffrn_reflns_number 201649
_diffrn_reflns_point_group_measured_fraction_full 0.999
_diffrn_reflns_point_group_measured_fraction_max 0.999
_diffrn_reflns_theta_full 21.258
_diffrn_reflns_theta_max 21.258
_diffrn_reflns_theta_min 0.913
_diffrn_standards_decay_% 0
_diffrn_standards_interval_count 0
_diffrn_standards_number 0
_exptl_absorpt_coefficient_mu 0.228
_exptl_absorpt_correction_T_max 1.0
_exptl_absorpt_correction_T_min 0.965032575515
_exptl_absorpt_correction_type empirical
_exptl_absorpt_process_details
;
CCP4 7.0.052: AIMLESS, version 0.6.2 : 15/01/18
Scaling & analysis of unmerged intensities, absorption correction using spherical harmonics
;
_exptl_crystal_colour orange
_exptl_crystal_density_diffrn 0.819
_exptl_crystal_description block
_exptl_crystal_F_000 41982
_exptl_crystal_size_max 0.020
_exptl_crystal_size_mid 0.020
_exptl_crystal_size_min 0.015
_refine_diff_density_max 0.830
_refine_diff_density_min -0.539
_refine_diff_density_rms 0.097
_refine_ls_extinction_method none
_refine_ls_goodness_of_fit_ref 1.306
_refine_ls_hydrogen_treatment constr
_refine_ls_matrix_type full
_refine_ls_number_parameters 1422
_refine_ls_number_reflns 22355
_refine_ls_number_restraints 265
_refine_ls_restrained_S_all 1.309
_refine_ls_R_factor_all 0.1191
_refine_ls_R_factor_gt 0.1045
_refine_ls_shift/su_max 0.005
_refine_ls_shift/su_mean 0.000
_refine_ls_structure_factor_coef Fsqd
_refine_ls_weighting_details 'w=1/[\s^2^(Fo^2^)+(0.2000P)^2^+100.0000P] where P=(Fo^2^+2Fc^2^)/3'
_refine_ls_weighting_scheme calc
_refine_ls_wR_factor_gt 0.3225
_refine_ls_wR_factor_ref 0.3396
_reflns_Friedel_coverage 0.000
_reflns_number_gt 15823
_reflns_number_total 22355
_reflns_threshold_expression 'I > 2\s(I)'
_cod_data_source_file ja9b02604_si_003.cif
_cod_data_source_block ctm1582_sq
_cod_original_cell_volume 164551.5(10)
_cod_database_code 4128118
_shelx_shelxl_version_number 2018/3
_shelx_space_group_comment
;
The symmetry employed for this shelxl refinement is uniquely defined
by the following loop, which should always be used as a source of
symmetry information in preference to the above space-group names.
They are only intended as comments.
;
_shelx_estimated_absorpt_t_min 0.995
_shelx_estimated_absorpt_t_max 0.997

loop_
_space_group_symop_operation_xyz
'x, y, z'
'-y, x-y, z'
'-x+y, -x, z'
'y, x, -z+1/2'
'x-y, -y, -z+1/2'
'-x, -x+y, -z+1/2'
'x+2/3, y+1/3, z+1/3'
'-y+2/3, x-y+1/3, z+1/3'
'-x+y+2/3, -x+1/3, z+1/3'
'y+2/3, x+1/3, -z+5/6'
'x-y+2/3, -y+1/3, -z+5/6'
'-x+2/3, -x+y+1/3, -z+5/6'
'x+1/3, y+2/3, z+2/3'
'-y+1/3, x-y+2/3, z+2/3'
'-x+y+1/3, -x+2/3, z+2/3'
'y+1/3, x+2/3, -z+7/6'
'x-y+1/3, -y+2/3, -z+7/6'
'-x+1/3, -x+y+2/3, -z+7/6'
'-x, -y, -z'
'y, -x+y, -z'
'x-y, x, -z'
'-y, -x, z-1/2'
'-x+y, y, z-1/2'
'x, x-y, z-1/2'
'-x+2/3, -y+1/3, -z+1/3'
'y+2/3, -x+y+1/3, -z+1/3'
'x-y+2/3, x+1/3, -z+1/3'
'-y+2/3, -x+1/3, z-1/6'
'-x+y+2/3, y+1/3, z-1/6'
'x+2/3, x-y+1/3, z-1/6'
'-x+1/3, -y+2/3, -z+2/3'
'y+1/3, -x+y+2/3, -z+2/3'
'x-y+1/3, x+2/3, -z+2/3'
'-y+1/3, -x+2/3, z+1/6'
'-x+y+1/3, y+2/3, z+1/6'
'x+1/3, x-y+2/3, z+1/6'

loop_
_atom_site_label
_atom_site_type_symbol
_atom_site_fract_x
_atom_site_fract_y
_atom_site_fract_z
_atom_site_U_iso_or_equiv
_atom_site_adp_type
_atom_site_occupancy
_atom_site_site_symmetry_order
_atom_site_calc_flag
_atom_site_refinement_flags_posn
_atom_site_refinement_flags_adp
_atom_site_refinement_flags_occupancy
_atom_site_disorder_assembly
_atom_site_disorder_group
Fe1 Fe 0.56045(2) 0.63929(2) 0.64433(2) 0.0807(3) Uani 1 1 d . . . . .
Fe2 Fe 0.48682(2) 0.86275(2) 0.55068(2) 0.0847(3) Uani 1 1 d . . . . .
P1 P 0.58678(4) 0.87968(4) 0.63369(2) 0.0768(4) Uani 1 1 d D . . . .
O1 O 0.57121(10) 0.89231(10) 0.64373(3) 0.0808(10) Uani 1 1 d D . . . .
N1 N 0.58871(13) 0.64458(15) 0.66004(4) 0.0858(13) Uani 1 1 d D . . . .
N2 N 0.57619(12) 0.68885(12) 0.64814(4) 0.0761(11) Uani 1 1 d D . . . .
N3 N 0.56930(12) 0.71369(12) 0.64327(4) 0.0772(11) Uani 1 1 d D . . . .
N4 N 0.59022(12) 0.74509(12) 0.64952(4) 0.0763(11) Uani 1 1 d D . . . .
N5 N 0.49811(11) 0.84658(12) 0.58718(4) 0.0767(11) Uani 1 1 d D . . . .
N6 N 0.51486(11) 0.86355(12) 0.57609(4) 0.0773(11) Uani 1 1 d D . . . .
N7 N 0.48839(11) 0.85229(11) 0.56795(4) 0.0749(11) Uani 1 1 d D . . . .
N8 N 0.43299(12) 0.82836(12) 0.55357(5) 0.0852(13) Uani 1 1 d D . . . .
N9 N 0.73703(11) 0.99908(13) 0.61916(5) 0.0843(13) Uani 1 1 d D . . . .
N10 N 0.76643(12) 0.99402(13) 0.62016(4) 0.0800(12) Uani 1 1 d D . . . .
N11 N 0.79495(11) 1.02584(13) 0.61693(4) 0.0804(12) Uani 1 1 d D . . . .
N12 N 0.84734(12) 1.08874(13) 0.61135(5) 0.0945(14) Uani 1 1 d D . . . .
C1 C 0.59375(17) 0.61799(19) 0.66528(6) 0.0987(19) Uani 1 1 d D . . . .
H1 H 0.578666 0.593114 0.662824 0.118 Uiso 1 1 calc R U . . .
C2 C 0.6205(2) 0.6269(2) 0.67408(7) 0.113(2) Uani 1 1 d D . . . .
H2 H 0.622971 0.607759 0.677803 0.135 Uiso 1 1 calc R U . . .
C3 C 0.6436(2) 0.6622(3) 0.67766(7) 0.114(2) Uani 1 1 d D . . . .
H3 H 0.662729 0.667881 0.683478 0.137 Uiso 1 1 calc R U . . .
C4 C 0.63835(18) 0.6895(2) 0.67257(6) 0.104(2) Uani 1 1 d D . . . .
H4 H 0.653517 0.714477 0.674931 0.125 Uiso 1 1 calc R U . . .
C5 C 0.61003(16) 0.67940(18) 0.66382(5) 0.0861(16) Uani 1 1 d D . . . .
C6 C 0.60157(15) 0.70491(16) 0.65773(5) 0.0796(15) Uani 1 1 d D . . . .
C7 C 0.61061(15) 0.74088(17) 0.65864(5) 0.0815(15) Uani 1 1 d D . . . .
H7 H 0.627249 0.758880 0.664295 0.098 Uiso 1 1 calc R U . . .
C8 C 0.58883(14) 0.77704(14) 0.64593(5) 0.0724(13) Uani 1 1 d D . . . .
C9 C 0.61272(16) 0.81021(16) 0.65137(5) 0.0846(15) Uani 1 1 d D . . . .
H9 H 0.629361 0.811699 0.657631 0.102 Uiso 1 1 calc R U . . .
C10 C 0.61211(15) 0.84136(16) 0.64757(5) 0.0821(15) Uani 1 1 d D . . . .
H10 H 0.628087 0.864347 0.651364 0.099 Uiso 1 1 calc R U . . .
C11 C 0.58799(14) 0.83910(15) 0.63814(5) 0.0787(14) Uani 1 1 d D . . . .
C12 C 0.56416(14) 0.80478(14) 0.63288(5) 0.0766(14) Uani 1 1 d D . . . .
H12 H 0.547663 0.802816 0.626487 0.092 Uiso 1 1 calc R U . . .
C13 C 0.56449(14) 0.77411(15) 0.63686(5) 0.0792(14) Uani 1 1 d D . . . .
H13 H 0.547932 0.750813 0.633377 0.095 Uiso 1 1 calc R U . . .
C14 C 0.56096(14) 0.86958(15) 0.61959(5) 0.0794(14) Uani 1 1 d D . . . .
C15 C 0.57747(15) 0.87570(17) 0.60794(5) 0.0869(16) Uani 1 1 d D . . . .
H15 H 0.603216 0.885240 0.607345 0.104 Uiso 1 1 calc R U . . .
C16 C 0.55669(15) 0.86800(17) 0.59723(6) 0.0878(16) Uani 1 1 d D . . . .
H16 H 0.568184 0.872342 0.589315 0.105 Uiso 1 1 calc R U . . .
C17 C 0.51907(13) 0.85395(14) 0.59802(5) 0.0715(13) Uani 1 1 d D . . . .
C18 C 0.50260(15) 0.84809(17) 0.60943(5) 0.0890(16) Uani 1 1 d D . . . .
H18 H 0.476837 0.838511 0.609976 0.107 Uiso 1 1 calc R U . . .
C19 C 0.52320(14) 0.85602(18) 0.62010(6) 0.0905(17) Uani 1 1 d D . . . .
H19 H 0.511508 0.852197 0.627961 0.109 Uiso 1 1 calc R U . . .
C20 C 0.46124(14) 0.82491(14) 0.58566(6) 0.0797(14) Uani 1 1 d D . . . .
H20 H 0.443537 0.810277 0.591748 0.096 Uiso 1 1 calc R U . . .
C21 C 0.45539(13) 0.82895(14) 0.57340(6) 0.0787(14) Uani 1 1 d D . . . .
C22 C 0.42390(14) 0.81475(14) 0.56510(6) 0.0819(15) Uani 1 1 d D . . . .
C23 C 0.38772(14) 0.78948(15) 0.56864(6) 0.0889(17) Uani 1 1 d D . . . .
H23 H 0.381922 0.781371 0.577018 0.107 Uiso 1 1 calc R U . . .
C24 C 0.36100(17) 0.77686(18) 0.55965(8) 0.105(2) Uani 1 1 d D . . . .
H24 H 0.336343 0.759363 0.561714 0.126 Uiso 1 1 calc R U . . .
C25 C 0.36998(17) 0.78960(17) 0.54765(9) 0.112(2) Uani 1 1 d D . . . .
H25 H 0.351595 0.780846 0.541382 0.134 Uiso 1 1 calc R U . . .
C26 C 0.40648(16) 0.81561(17) 0.54471(7) 0.1008(19) Uani 1 1 d D . . . .
H26 H 0.412677 0.824386 0.536413 0.121 Uiso 1 1 calc R U . . .
C27 C 0.63258(14) 0.91394(16) 0.62921(5) 0.0805(15) Uani 1 1 d D . . . .
C28 C 0.66230(15) 0.90799(16) 0.62870(6) 0.0883(16) Uani 1 1 d D . . . .
H28 H 0.659041 0.884482 0.630604 0.106 Uiso 1 1 calc R U . . .
C29 C 0.69640(15) 0.93638(16) 0.62543(6) 0.0903(17) Uani 1 1 d D . . . .
H29 H 0.716619 0.932213 0.625215 0.108 Uiso 1 1 calc R U . . .
C30 C 0.70196(14) 0.97034(15) 0.62248(6) 0.0833(15) Uani 1 1 d D . . . .
C31 C 0.67220(15) 0.97641(16) 0.62284(6) 0.0894(16) Uani 1 1 d D . . . .
H31 H 0.675382 0.999669 0.620583 0.107 Uiso 1 1 calc R U . . .
C32 C 0.63839(15) 0.94863(16) 0.62648(6) 0.0891(16) Uani 1 1 d D . . . .
H32 H 0.618544 0.953273 0.627145 0.107 Uiso 1 1 calc R U . . .
C33 C 0.74727(15) 1.03342(17) 0.61520(7) 0.0969(18) Uani 1 1 d D . . . .
H33 H 0.731940 1.043628 0.613686 0.116 Uiso 1 1 calc R U . . .
C34 C 0.78402(15) 1.04997(15) 0.61388(6) 0.0906(17) Uani 1 1 d D . . . .
C35 C 0.81412(15) 1.08684(17) 0.61002(7) 0.104(2) Uani 1 1 d D . . . .
C36 C 0.80989(19) 1.11497(18) 0.60634(9) 0.132(3) Uani 1 1 d D . . . .
H36 H 0.786073 1.112205 0.605909 0.159 Uiso 1 1 calc R U . . .
C37 C 0.84041(19) 1.14800(19) 0.60317(10) 0.141(3) Uani 1 1 d D . . . .
H37 H 0.838226 1.168172 0.600278 0.169 Uiso 1 1 calc R U . . .
C38 C 0.87421(19) 1.15036(19) 0.60440(9) 0.133(3) Uani 1 1 d D . . . .
H38 H 0.895911 1.172804 0.602525 0.160 Uiso 1 1 calc R U . . .
C39 C 0.87678(17) 1.12114(17) 0.60824(7) 0.110(2) Uani 1 1 d D . . . .
H39 H 0.900444 1.123554 0.608779 0.132 Uiso 1 1 calc R U . . .
P2 P 0.52891(4) 0.65617(4) 0.55593(2) 0.0805(4) Uani 1 1 d D . . . .
O2 O 0.50021(10) 0.62188(9) 0.54988(4) 0.0903(11) Uani 1 1 d D . . . .
N13 N 0.51153(12) 0.62469(12) 0.65138(4) 0.0806(12) Uani 1 1 d D . . . .
N14 N 0.53569(11) 0.63950(11) 0.62945(4) 0.0749(11) Uani 1 1 d D . . . .
N15 N 0.54648(12) 0.64633(12) 0.61783(4) 0.0785(12) Uani 1 1 d D . . . .
N16 N 0.51732(12) 0.64243(12) 0.61147(4) 0.0773(11) Uani 1 1 d D . . . .
N17 N 0.67720(13) 0.68443(12) 0.54050(4) 0.0855(13) Uani 1 1 d D . . . .
N18 N 0.69947(12) 0.71576(11) 0.53396(4) 0.0775(11) Uani 1 1 d D . . . .
N19 N 0.72882(12) 0.71342(12) 0.53119(4) 0.0826(12) Uani 1 1 d D . . . .
N20 N 0.78327(13) 0.70546(13) 0.52635(5) 0.0947(14) Uani 1 1 d D . . . .
N21 N 0.50298(12) 0.77925(12) 0.54183(4) 0.0795(12) Uani 1 1 d D . . . .
N22 N 0.49945(11) 0.79901(12) 0.55076(4) 0.0755(11) Uani 1 1 d D . . . .
N23 N 0.49315(12) 0.82287(12) 0.54498(4) 0.0828(12) Uani 1 1 d D . . . .
N24 N 0.48224(14) 0.86788(15) 0.53246(5) 0.1011(16) Uani 1 1 d D . . . .
C41 C 0.50161(16) 0.61826(17) 0.66351(6) 0.0905(16) Uani 1 1 d D . . . .
H41 H 0.519139 0.619983 0.669443 0.109 Uiso 1 1 calc R U . . .
C42 C 0.46692(18) 0.60928(18) 0.66757(6) 0.0990(19) Uani 1 1 d D . . . .
H42 H 0.460599 0.604037 0.676105 0.119 Uiso 1 1 calc R U . . .
C43 C 0.44151(17) 0.60797(18) 0.65915(6) 0.0956(18) Uani 1 1 d D . . . .
H43 H 0.417826 0.602405 0.661923 0.115 Uiso 1 1 calc R U . . .
C44 C 0.45055(17) 0.61478(17) 0.64662(6) 0.0940(17) Uani 1 1 d D . . . .
H44 H 0.433504 0.613947 0.640648 0.113 Uiso 1 1 calc R U . . .
C45 C 0.48615(15) 0.62298(14) 0.64322(5) 0.0794(15) Uani 1 1 d D . . . .
C46 C 0.49980(14) 0.63089(15) 0.63058(5) 0.0783(14) Uani 1 1 d D . . . .
C47 C 0.48768(15) 0.63285(15) 0.61883(5) 0.0830(15) Uani 1 1 d D . . . .
H47 H 0.464073 0.628507 0.616454 0.100 Uiso 1 1 calc R U . . .
C48 C 0.51986(14) 0.64636(14) 0.59811(5) 0.0776(14) Uani 1 1 d D . . . .
C49 C 0.48901(16) 0.62992(17) 0.59089(5) 0.0929(17) Uani 1 1 d D . . . .
H49 H 0.465406 0.616192 0.594579 0.111 Uiso 1 1 calc R U . . .
C50 C 0.49275(15) 0.63358(17) 0.57830(6) 0.0948(18) Uani 1 1 d D . . . .
H50 H 0.471339 0.622567 0.573251 0.114 Uiso 1 1 calc R U . . .
C51 C 0.52661(14) 0.65275(14) 0.57266(5) 0.0767(14) Uani 1 1 d D . . . .
C52 C 0.55722(16) 0.66903(18) 0.58023(5) 0.0990(19) Uani 1 1 d D . . . .
H52 H 0.580919 0.682277 0.576578 0.119 Uiso 1 1 calc R U . . .
C53 C 0.55402(17) 0.66641(18) 0.59284(6) 0.105(2) Uani 1 1 d D . . . .
H53 H 0.575253 0.678352 0.597950 0.126 Uiso 1 1 calc R U . . .
C54 C 0.57400(13) 0.66637(13) 0.55146(5) 0.0785(14) Uani 1 1 d D . . . .
C55 C 0.6040(2) 0.7013(2) 0.55123(10) 0.077(2) Uiso 0.599(8) 1 d D U P A 1
H55 H 0.601092 0.721597 0.553451 0.092 Uiso 0.599(8) 1 calc R U P A 1
C56 C 0.6382(2) 0.7074(2) 0.54783(10) 0.077(2) Uiso 0.599(8) 1 d D U P A 1
H56 H 0.658784 0.731526 0.547971 0.093 Uiso 0.599(8) 1 calc R U P A 1
C57 C 0.64240(13) 0.67823(13) 0.54424(5) 0.0828(15) Uani 1 1 d D . . . .
C58 C 0.6118(2) 0.6425(2) 0.54425(11) 0.095(3) Uiso 0.599(8) 1 d D U P A 1
H58 H 0.614378 0.622390 0.541503 0.114 Uiso 0.599(8) 1 calc R U P A 1
C59 C 0.5782(2) 0.6366(2) 0.54824(11) 0.090(3) Uiso 0.599(8) 1 d D U P A 1
H59 H 0.557874 0.612323 0.548801 0.108 Uiso 0.599(8) 1 calc R U P A 1
C60 C 0.69324(18) 0.66361(17) 0.54162(7) 0.102(2) Uani 1 1 d D . . . .
H60 H 0.683555 0.640719 0.545802 0.122 Uiso 1 1 calc R U . . .
C61 C 0.72586(16) 0.68185(15) 0.53561(6) 0.0917(17) Uani 1 1 d D . . . .
C62 C 0.75759(18) 0.67763(17) 0.53290(7) 0.103(2) Uani 1 1 d D . . . .
C63 C 0.7603(2) 0.6474(2) 0.53680(9) 0.146(3) Uani 1 1 d D . . . .
H63 H 0.741242 0.627759 0.541364 0.175 Uiso 1 1 calc R U . . .
C64 C 0.7924(3) 0.6474(2) 0.53366(11) 0.166(4) Uani 1 1 d D . . . .
H64 H 0.796002 0.627728 0.536183 0.199 Uiso 1 1 calc R U . . .
C65 C 0.8191(2) 0.6762(2) 0.52685(9) 0.142(3) Uani 1 1 d D . . . .
H65 H 0.840795 0.676134 0.524524 0.171 Uiso 1 1 calc R U . . .
C66 C 0.81450(19) 0.70458(19) 0.52348(7) 0.111(2) Uani 1 1 d D . . . .
H66 H 0.833483 0.724471 0.518980 0.133 Uiso 1 1 calc R U . . .
C67 C 0.52381(14) 0.69495(13) 0.55206(5) 0.0773(14) Uani 1 1 d D . . . .
C68 C 0.52879(15) 0.72205(16) 0.56038(5) 0.0821(15) Uani 1 1 d D . . . .
H68 H 0.536835 0.721425 0.568583 0.098 Uiso 1 1 calc R U . . .
C69 C 0.52236(16) 0.75006(16) 0.55707(5) 0.0854(15) Uani 1 1 d D . . . .
H69 H 0.525843 0.768429 0.562934 0.102 Uiso 1 1 calc R U . . .
C70 C 0.51079(14) 0.75106(14) 0.54512(5) 0.0763(14) Uani 1 1 d D . . . .
C71 C 0.50510(19) 0.72426(18) 0.53668(6) 0.1009(19) Uani 1 1 d D . . . .
H71 H 0.496535 0.724777 0.528543 0.121 Uiso 1 1 calc R U . . .
C72 C 0.51183(19) 0.69669(16) 0.54005(6) 0.0993(19) Uani 1 1 d D . . . .
H72 H 0.508297 0.678443 0.534121 0.119 Uiso 1 1 calc R U . . .
C73 C 0.49863(17) 0.79000(18) 0.53032(6) 0.0967(18) Uani 1 1 d D . . . .
H73 H 0.499526 0.779892 0.522514 0.116 Uiso 1 1 calc R U . . .
C74 C 0.49279(17) 0.81817(17) 0.53249(6) 0.0920(17) Uani 1 1 d D . . . .
C75 C 0.48695(19) 0.84433(19) 0.52521(6) 0.105(2) Uani 1 1 d D . . . .
C76 C 0.4852(2) 0.8444(3) 0.51249(7) 0.142(3) Uani 1 1 d D . . . .
H76 H 0.487140 0.826287 0.507804 0.170 Uiso 1 1 calc R U . . .
C77 C 0.4806(3) 0.8710(3) 0.50646(9) 0.154(4) Uani 1 1 d D . . . .
H77 H 0.480679 0.872573 0.497641 0.185 Uiso 1 1 calc R U . . .
C78 C 0.4760(3) 0.8950(3) 0.51396(10) 0.162(4) Uani 1 1 d D . . . .
H78 H 0.472525 0.913556 0.510244 0.194 Uiso 1 1 calc R U . . .
C79 C 0.4764(2) 0.8927(2) 0.52658(7) 0.119(2) Uani 1 1 d D . . . .
H79 H 0.472342 0.909197 0.531427 0.143 Uiso 1 1 calc R U . . .
C55' C 0.5968(3) 0.6969(3) 0.54445(14) 0.079(3) Uiso 0.401(8) 1 d D U P A 2
H55' H 0.589323 0.713983 0.542166 0.095 Uiso 0.401(8) 1 calc R U P A 2
C56' C 0.6309(3) 0.7023(3) 0.54077(14) 0.077(3) Uiso 0.401(8) 1 d D U P A 2
H56' H 0.646398 0.723000 0.535775 0.093 Uiso 0.401(8) 1 calc R U P A 2
C58' C 0.6217(4) 0.6491(4) 0.55194(16) 0.100(4) Uiso 0.401(8) 1 d D U P A 2
H58' H 0.630302 0.633340 0.554721 0.120 Uiso 0.401(8) 1 calc R U P A 2
C59' C 0.5873(3) 0.6436(4) 0.55554(15) 0.088(4) Uiso 0.401(8) 1 d D U P A 2
H59' H 0.572506 0.623723 0.560946 0.106 Uiso 0.401(8) 1 calc R U P A 2
P3 P 0.333333 0.666667 0.57123(3) 0.1205(11) Uani 1 3 d S T P . .
O3 O 0.333333 0.666667 0.55705(8) 0.154(4) Uani 1 3 d S T P . .
N25 N 0.48888(16) 0.74277(14) 0.58952(5) 0.0951(15) Uani 1 1 d . . . . .
N26 N 0.51126(19) 0.77777(15) 0.58509(5) 0.1031(16) Uani 1 1 d . . . . .
N27 N 0.54332(19) 0.78838(15) 0.58995(5) 0.1056(16) Uani 1 1 d . . . . .
N28 N 0.57263(16) 0.73714(15) 0.60979(5) 0.1022(16) Uani 1 1 d . . . . .
C81 C 0.6025(2) 0.7420(2) 0.61621(7) 0.112(2) Uani 1 1 d . . . . .
H81 H 0.601624 0.721155 0.620002 0.134 Uiso 1 1 calc R U . . .
C82 C 0.6343(2) 0.7758(2) 0.61752(8) 0.121(2) Uani 1 1 d . . . . .
H82 H 0.654525 0.778102 0.622203 0.145 Uiso 1 1 calc R U . . .
C83 C 0.6357(2) 0.8063(2) 0.61175(8) 0.123(2) Uani 1 1 d . . . . .
H83 H 0.657260 0.829749 0.612260 0.147 Uiso 1 1 calc R U . . .
C84 C 0.6060(2) 0.8021(2) 0.60542(8) 0.116(2) Uani 1 1 d . . . . .
H84 H 0.606037 0.822718 0.601737 0.139 Uiso 1 1 calc R U . . .
C85 C 0.57499(19) 0.76689(19) 0.60440(6) 0.0973(18) Uani 1 1 d . . . . .
C86 C 0.5426(2) 0.76113(18) 0.59740(6) 0.0969(18) Uani 1 1 d . . . . .
C87 C 0.5068(2) 0.73204(18) 0.59725(7) 0.0979(19) Uani 1 1 d . . . . .
H87 H 0.497149 0.709473 0.601637 0.117 Uiso 1 1 calc R U . . .
C88 C 0.45093(18) 0.72372(17) 0.58534(6) 0.0912(17) Uani 1 1 d . . . . .
C89 C 0.4260(2) 0.69346(17) 0.59186(6) 0.0992(18) Uani 1 1 d . . . . .
H89 H 0.432933 0.684616 0.598885 0.119 Uiso 1 1 calc R U . . .
C90 C 0.3889(2) 0.6759(2) 0.58748(7) 0.118(2) Uani 1 1 d . . . . .
H90 H 0.370674 0.655108 0.591843 0.141 Uiso 1 1 calc R U . . .
C91 C 0.3788(2) 0.6881(2) 0.57723(7) 0.1037(19) Uani 1 1 d . . . . .
C92 C 0.4062(2) 0.7188(2) 0.57104(7) 0.107(2) Uani 1 1 d . . . . .
H92 H 0.399712 0.727597 0.563879 0.129 Uiso 1 1 calc R U . . .
C93 C 0.4419(2) 0.73679(19) 0.57493(7) 0.1016(19) Uani 1 1 d . . . . .
H93 H 0.460058 0.757699 0.570583 0.122 Uiso 1 1 calc R U . . .
S1A S 0.39380(5) 0.78107(5) 0.61412(2) 0.1014(5) Uani 1 1 d D . . . .
O1A O 0.41749(16) 0.8071(2) 0.62319(6) 0.162(2) Uani 1 1 d D . . . .
O2A O 0.35849(15) 0.75935(19) 0.61991(6) 0.175(3) Uani 1 1 d D . . . .
O3A O 0.3894(2) 0.79938(18) 0.60386(6) 0.174(3) Uani 1 1 d D . . . .
O4A O 0.40873(16) 0.75955(17) 0.60929(6) 0.151(2) Uani 1 1 d D . . . .
N1S N 0.6689(5) 0.8891(7) 0.5735(2) 0.239(10) Uiso 0.5 1 d D . P B 1
C1S C 0.6367(6) 0.8697(7) 0.5717(3) 0.213(11) Uiso 0.5 1 d D . P B 1
C2S C 0.5990(4) 0.8453(4) 0.56785(13) 0.106(4) Uiso 0.5 1 d D . P B 1
H2S1 H 0.598591 0.829046 0.561241 0.158 Uiso 0.5 1 calc R U P B 1
H2S2 H 0.588443 0.859911 0.564736 0.158 Uiso 0.5 1 calc R U P B 1
H2S3 H 0.584613 0.830533 0.574963 0.158 Uiso 0.5 1 calc R U P B 1
N2S N 0.6153(4) 0.7717(5) 0.57176(15) 0.157(5) Uiso 0.5 1 d D U P . .
C3S C 0.6364(7) 0.7691(9) 0.5783(3) 0.144(7) Uiso 0.3 1 d D U P C 1
C4S C 0.666667 0.7672(7) 0.583333 0.198(8) Uiso 0.6 2 d DS U P C 1
C3A C 0.6103(11) 0.7963(9) 0.5690(4) 0.127(8) Uiso 0.2 1 d D U P C 2
C4A C 0.6054(11) 0.8279(8) 0.5684(4) 0.121(10) Uiso 0.2 1 d D U P C 2
N3S N 0.5542(3) 0.5292(3) 0.67086(12) 0.103(4) Uani 0.5 1 d D . P . .
C5S C 0.5780(5) 0.5256(4) 0.67486(14) 0.168(11) Uani 0.5 1 d D . P . .
C6S C 0.6072(4) 0.5189(5) 0.68010(15) 0.126(5) Uani 0.5 1 d D . P . .
H6S1 H 0.623767 0.539691 0.685355 0.189 Uiso 0.5 1 calc R U P . .
H6S2 H 0.621124 0.516223 0.673279 0.189 Uiso 0.5 1 calc R U P . .
H6S3 H 0.595707 0.496374 0.685100 0.189 Uiso 0.5 1 calc R U P . .
N4S N 0.6759(7) 0.5923(6) 0.5151(2) 0.220(9) Uiso 0.5 1 d D . P D 1
N4A N 0.6316(8) 0.6509(7) 0.5140(3) 0.256(12) Uiso 0.5 1 d D . P E 2
C7S C 0.6575(5) 0.6073(5) 0.51511(16) 0.236(6) Uiso 1 1 d D . . . .
C8S C 0.6436(4) 0.6312(4) 0.51570(12) 0.182(4) Uiso 1 1 d D . . . .
N6S N 0.5373(4) 0.4805(3) 0.70639(15) 0.130(5) Uani 0.5 1 d D . P . .
C11S C 0.5222(5) 0.4633(4) 0.69872(12) 0.101(5) Uani 0.5 1 d D . P . .
C12S C 0.4955(6) 0.4368(5) 0.68976(17) 0.186(9) Uani 0.5 1 d D . P . .
H12A H 0.484525 0.411939 0.693196 0.279 Uiso 0.5 1 calc R U P . .
H12B H 0.507983 0.438057 0.681933 0.279 Uiso 0.5 1 calc R U P . .
H12C H 0.476123 0.442858 0.688212 0.279 Uiso 0.5 1 calc R U P . .
N7S N 0.4781(4) 0.9105(4) 0.58917(13) 0.125(4) Uani 0.5 1 d D U P . .
C13S C 0.5082(5) 0.9296(6) 0.5918(2) 0.170(8) Uani 0.5 1 d D U P . .
C14S C 0.5502(5) 0.9493(5) 0.5893(2) 0.182(8) Uani 0.5 1 d D U P . .
H14A H 0.552779 0.933188 0.583589 0.274 Uiso 0.5 1 d R U P . .
H14B H 0.564563 0.952453 0.596607 0.274 Uiso 0.5 1 d R U P . .
H14C H 0.558623 0.972760 0.585390 0.274 Uiso 0.5 1 d R U P . .
O1W O 0.90139(17) 0.75513(19) 0.51613(6) 0.157(2) Uani 1 1 d . . . . .
O2W O 0.5751(5) 0.5642(5) 0.5682(2) 0.142(7) Uani 0.25 1 d . U P . .
O3W O 0.7014(9) 1.0802(10) 0.6155(3) 0.162(11) Uani 0.2 1 d . U P F 1
O3W' O 0.6966(9) 1.0667(9) 0.6062(3) 0.183(11) Uani 0.25 1 d . U P G 2
O4W O 0.45710(19) 0.8871(2) 0.62549(7) 0.184(3) Uani 1 1 d . . . . .
O5W O 0.2813(6) 0.6864(6) 0.53929(14) 0.151(7) Uani 0.3 1 d . . P H 1
O6W O 0.5292(7) 0.6948(7) 0.5065(2) 0.165(9) Uani 0.25 1 d . U P . .
O7W O 0.6877(3) 0.8008(3) 0.67282(10) 0.191(4) Uani 0.75 1 d . . P . .
O8W O 0.2415(6) 0.6436(7) 0.5229(2) 0.142(8) Uani 0.25 1 d . . P I 2
O9W O 0.47229(17) 0.76204(18) 0.62134(7) 0.163(2) Uani 1 1 d . . . . .
O10W O 0.55100(17) 0.94473(18) 0.63948(7) 0.158(2) Uani 1 1 d . . . . .
O11W O 0.4563(2) 0.7968(2) 0.64200(7) 0.188(3) Uani 1 1 d . . . . .
O12W O 0.47299(19) 0.69932(17) 0.62669(7) 0.171(2) Uani 1 1 d . . . . .

loop_
_atom_site_aniso_label
_atom_site_aniso_U_11
_atom_site_aniso_U_22
_atom_site_aniso_U_33
_atom_site_aniso_U_23
_atom_site_aniso_U_13
_atom_site_aniso_U_12
Fe1 0.0798(5) 0.0860(6) 0.0841(6) 0.0244(4) 0.0178(4) 0.0474(4)
Fe2 0.0629(5) 0.0803(5) 0.1031(6) 0.0160(4) -0.0099(4) 0.0300(4)
P1 0.0672(8) 0.0797(9) 0.0870(9) -0.0032(7) 0.0018(7) 0.0394(7)
O1 0.075(2) 0.084(2) 0.091(2) -0.0077(19) 0.0017(18) 0.0462(19)
N1 0.079(3) 0.104(4) 0.089(3) 0.030(3) 0.021(2) 0.056(3)
N2 0.075(3) 0.087(3) 0.076(3) 0.021(2) 0.015(2) 0.049(2)
N3 0.076(3) 0.082(3) 0.080(3) 0.013(2) 0.008(2) 0.044(3)
N4 0.077(3) 0.085(3) 0.077(3) 0.000(2) 0.003(2) 0.049(3)
N5 0.059(3) 0.077(3) 0.093(3) 0.003(2) 0.004(2) 0.033(2)
N6 0.061(3) 0.078(3) 0.090(3) 0.014(2) 0.004(2) 0.033(2)
N7 0.058(3) 0.072(3) 0.089(3) 0.009(2) 0.000(2) 0.029(2)
N8 0.060(3) 0.074(3) 0.116(4) 0.005(3) -0.018(3) 0.030(2)
N9 0.063(3) 0.086(3) 0.106(3) -0.017(3) -0.002(2) 0.039(3)
N10 0.068(3) 0.088(3) 0.086(3) -0.019(2) -0.004(2) 0.041(3)
N11 0.061(3) 0.081(3) 0.091(3) -0.020(2) 0.003(2) 0.029(3)
N12 0.063(3) 0.079(3) 0.131(4) -0.028(3) -0.008(3) 0.028(3)
C1 0.094(4) 0.126(5) 0.100(4) 0.047(4) 0.021(4) 0.072(4)
C2 0.105(5) 0.150(7) 0.116(5) 0.057(5) 0.029(4) 0.089(5)
C3 0.098(5) 0.149(7) 0.111(5) 0.040(5) 0.009(4) 0.074(5)
C4 0.097(5) 0.137(6) 0.095(4) 0.030(4) 0.014(4) 0.071(4)
C5 0.073(4) 0.111(5) 0.083(4) 0.020(3) 0.006(3) 0.053(4)
C6 0.068(3) 0.100(4) 0.076(3) 0.010(3) 0.005(3) 0.046(3)
C7 0.077(3) 0.106(5) 0.075(3) -0.001(3) -0.003(3) 0.056(3)
C8 0.067(3) 0.080(4) 0.076(3) 0.001(3) 0.005(3) 0.041(3)
C9 0.083(4) 0.098(4) 0.087(4) -0.003(3) -0.003(3) 0.056(4)
C10 0.082(4) 0.091(4) 0.080(4) -0.012(3) -0.005(3) 0.048(3)
C11 0.072(3) 0.090(4) 0.079(3) -0.001(3) 0.007(3) 0.044(3)
C12 0.076(3) 0.078(4) 0.081(3) 0.007(3) 0.007(3) 0.042(3)
C13 0.067(3) 0.083(4) 0.087(4) -0.005(3) 0.001(3) 0.036(3)
C14 0.074(4) 0.081(3) 0.087(4) 0.005(3) 0.002(3) 0.042(3)
C15 0.067(3) 0.098(4) 0.095(4) -0.003(3) 0.004(3) 0.041(3)
C16 0.068(4) 0.103(4) 0.091(4) 0.005(3) 0.009(3) 0.041(3)
C17 0.062(3) 0.071(3) 0.083(4) 0.000(3) 0.001(3) 0.034(3)
C18 0.060(3) 0.105(4) 0.099(4) 0.007(3) 0.011(3) 0.039(3)
C19 0.058(3) 0.115(5) 0.090(4) -0.001(3) 0.007(3) 0.037(3)
C20 0.064(3) 0.074(3) 0.100(4) 0.006(3) 0.008(3) 0.033(3)
C21 0.057(3) 0.074(3) 0.106(4) 0.004(3) 0.003(3) 0.033(3)
C22 0.066(4) 0.068(3) 0.112(5) 0.002(3) -0.001(3) 0.034(3)
C23 0.057(3) 0.075(3) 0.128(5) -0.002(3) -0.002(3) 0.028(3)
C24 0.066(4) 0.079(4) 0.159(7) -0.003(4) -0.009(4) 0.028(3)
C25 0.067(4) 0.079(4) 0.182(8) -0.002(5) -0.034(4) 0.031(3)
C26 0.075(4) 0.097(4) 0.131(5) 0.012(4) -0.019(4) 0.043(4)
C27 0.070(3) 0.097(4) 0.079(3) -0.005(3) 0.000(3) 0.045(3)
C28 0.079(4) 0.087(4) 0.112(4) -0.004(3) 0.006(3) 0.052(3)
C29 0.066(4) 0.089(4) 0.121(5) -0.019(3) -0.003(3) 0.042(3)
C30 0.070(4) 0.081(4) 0.099(4) -0.004(3) 0.007(3) 0.038(3)
C31 0.075(4) 0.086(4) 0.116(5) 0.015(3) 0.010(3) 0.047(3)
C32 0.073(4) 0.087(4) 0.115(5) 0.013(3) 0.004(3) 0.047(3)
C33 0.063(4) 0.086(4) 0.141(6) -0.013(4) -0.004(3) 0.036(3)
C34 0.071(4) 0.077(4) 0.126(5) -0.017(3) -0.008(3) 0.038(3)
C35 0.065(4) 0.088(4) 0.153(6) -0.016(4) -0.009(4) 0.033(3)
C36 0.079(4) 0.077(4) 0.240(10) -0.004(5) -0.001(5) 0.038(4)
C37 0.083(5) 0.080(5) 0.248(11) -0.006(5) -0.007(5) 0.032(4)
C38 0.083(5) 0.079(5) 0.220(9) -0.029(5) -0.017(5) 0.028(4)
C39 0.071(4) 0.075(4) 0.175(7) -0.023(4) -0.015(4) 0.029(4)
P2 0.0731(9) 0.0669(8) 0.0843(10) 0.0060(7) 0.0120(7) 0.0221(7)
O2 0.082(2) 0.065(2) 0.098(3) -0.0011(19) 0.006(2) 0.0179(19)
N13 0.077(3) 0.078(3) 0.088(3) 0.025(2) 0.020(3) 0.040(2)
N14 0.071(3) 0.070(3) 0.082(3) 0.015(2) 0.010(2) 0.034(2)
N15 0.080(3) 0.073(3) 0.079(3) 0.014(2) 0.012(2) 0.035(2)
N16 0.068(3) 0.077(3) 0.080(3) 0.016(2) 0.011(2) 0.031(2)
N17 0.089(3) 0.066(3) 0.094(3) 0.005(2) 0.023(3) 0.033(3)
N18 0.073(3) 0.069(3) 0.079(3) -0.007(2) 0.010(2) 0.026(2)
N19 0.081(3) 0.069(3) 0.087(3) -0.002(2) 0.018(2) 0.030(2)
N20 0.086(3) 0.084(3) 0.117(4) -0.005(3) 0.029(3) 0.045(3)
N21 0.077(3) 0.077(3) 0.072(3) 0.008(2) -0.004(2) 0.029(2)
N22 0.059(2) 0.071(3) 0.084(3) 0.009(2) -0.001(2) 0.023(2)
N23 0.068(3) 0.074(3) 0.090(3) 0.016(2) -0.012(2) 0.022(2)
N24 0.090(3) 0.094(4) 0.108(4) 0.017(3) -0.021(3) 0.038(3)
C41 0.088(4) 0.100(4) 0.090(4) 0.025(3) 0.015(3) 0.052(3)
C42 0.102(5) 0.115(5) 0.093(4) 0.036(4) 0.032(4) 0.064(4)
C43 0.090(4) 0.112(5) 0.091(4) 0.026(4) 0.028(4) 0.055(4)
C44 0.087(4) 0.093(4) 0.103(5) 0.018(3) 0.019(3) 0.045(3)
C45 0.076(4) 0.071(3) 0.090(4) 0.017(3) 0.016(3) 0.035(3)
C46 0.070(3) 0.079(3) 0.082(4) 0.012(3) 0.014(3) 0.034(3)
C47 0.073(3) 0.088(4) 0.084(4) 0.015(3) 0.017(3) 0.037(3)
C48 0.070(3) 0.068(3) 0.087(4) 0.012(3) 0.013(3) 0.028(3)
C49 0.073(4) 0.098(4) 0.088(4) 0.003(3) 0.013(3) 0.028(3)
C50 0.067(4) 0.105(4) 0.088(4) -0.001(3) 0.007(3) 0.024(3)
C51 0.072(3) 0.066(3) 0.081(3) 0.014(3) 0.017(3) 0.026(3)
C52 0.069(4) 0.110(5) 0.082(4) 0.018(3) 0.010(3) 0.017(3)
C53 0.075(4) 0.111(5) 0.095(5) 0.023(4) 0.008(3) 0.021(4)
C54 0.070(3) 0.066(3) 0.084(3) 0.002(3) 0.012(3) 0.022(3)
C57 0.077(3) 0.062(3) 0.091(4) 0.008(3) 0.030(3) 0.020(3)
C60 0.104(5) 0.071(4) 0.128(5) 0.019(3) 0.032(4) 0.042(4)
C61 0.092(4) 0.067(4) 0.116(5) 0.009(3) 0.028(4) 0.041(3)
C62 0.100(5) 0.083(4) 0.130(5) 0.010(4) 0.031(4) 0.048(4)
C63 0.150(7) 0.102(5) 0.209(9) 0.038(6) 0.072(7) 0.081(5)
C64 0.155(8) 0.124(7) 0.257(12) 0.038(7) 0.068(8) 0.099(7)
C65 0.117(6) 0.112(6) 0.207(9) 0.006(6) 0.050(6) 0.064(5)
C66 0.108(5) 0.088(4) 0.142(6) -0.001(4) 0.028(4) 0.053(4)
C67 0.070(3) 0.065(3) 0.078(4) 0.012(3) 0.009(3) 0.019(3)
C68 0.085(4) 0.090(4) 0.072(3) -0.002(3) -0.001(3) 0.044(3)
C69 0.091(4) 0.090(4) 0.075(4) -0.005(3) -0.006(3) 0.045(3)
C70 0.069(3) 0.067(3) 0.075(3) 0.002(3) 0.007(3) 0.021(3)
C71 0.114(5) 0.095(4) 0.077(4) 0.013(3) -0.001(3) 0.040(4)
C72 0.134(5) 0.074(4) 0.083(4) -0.007(3) -0.011(4) 0.046(4)
C73 0.101(4) 0.093(4) 0.086(4) 0.012(3) -0.011(3) 0.040(4)
C74 0.088(4) 0.091(4) 0.084(4) 0.008(3) -0.013(3) 0.035(3)
C75 0.104(5) 0.103(5) 0.091(5) 0.016(4) -0.020(4) 0.040(4)
C76 0.135(7) 0.164(8) 0.112(6) 0.025(5) -0.020(5) 0.063(6)
C77 0.197(10) 0.147(8) 0.131(7) 0.051(6) -0.008(7) 0.094(8)
C78 0.159(8) 0.157(9) 0.168(10) 0.058(8) -0.031(7) 0.079(7)
C79 0.134(6) 0.124(6) 0.107(5) 0.024(4) -0.030(4) 0.071(5)
P3 0.1260(17) 0.1260(17) 0.109(2) 0.000 0.000 0.0630(8)
O3 0.185(6) 0.185(6) 0.092(6) 0.000 0.000 0.093(3)
N25 0.113(4) 0.088(4) 0.092(3) 0.008(3) 0.025(3) 0.055(3)
N26 0.121(4) 0.079(4) 0.101(4) 0.006(3) 0.003(3) 0.043(3)
N27 0.125(5) 0.085(4) 0.094(4) 0.014(3) 0.009(3) 0.044(3)
N28 0.107(4) 0.100(4) 0.112(4) 0.020(3) 0.032(3) 0.061(3)
C81 0.110(6) 0.118(6) 0.120(5) 0.018(4) 0.028(5) 0.066(5)
C82 0.111(6) 0.133(7) 0.139(6) 0.024(5) 0.025(5) 0.077(6)
C83 0.094(5) 0.125(6) 0.148(7) 0.014(5) 0.022(5) 0.053(5)
C84 0.104(5) 0.100(5) 0.144(6) 0.024(4) 0.034(5) 0.050(5)
C85 0.103(5) 0.098(5) 0.103(4) 0.011(4) 0.027(4) 0.059(4)
C86 0.117(5) 0.084(4) 0.097(4) 0.004(3) 0.025(4) 0.055(4)
C87 0.112(5) 0.085(4) 0.115(5) 0.018(4) 0.028(4) 0.063(4)
C88 0.099(5) 0.088(4) 0.097(4) 0.000(3) 0.020(4) 0.054(4)
C89 0.113(5) 0.082(4) 0.091(4) 0.005(3) 0.015(4) 0.039(4)
C90 0.126(6) 0.105(5) 0.106(5) 0.006(4) 0.015(4) 0.045(5)
C91 0.114(5) 0.102(5) 0.097(5) 0.006(4) 0.015(4) 0.056(4)
C92 0.134(6) 0.118(5) 0.104(5) 0.015(4) 0.016(5) 0.089(5)
C93 0.106(5) 0.102(5) 0.118(5) 0.014(4) 0.023(4) 0.068(4)
S1A 0.1016(12) 0.1066(12) 0.1038(12) 0.0069(10) 0.0110(10) 0.0577(10)
O1A 0.133(4) 0.213(6) 0.164(5) -0.074(5) -0.033(4) 0.105(5)
O2A 0.113(4) 0.185(6) 0.195(6) 0.005(5) 0.051(4) 0.051(4)
O3A 0.233(7) 0.161(5) 0.175(6) 0.045(5) 0.036(5) 0.134(6)
O4A 0.142(4) 0.155(5) 0.175(5) -0.044(4) 0.008(4) 0.089(4)
N3S 0.127(9) 0.091(7) 0.127(9) 0.026(6) 0.014(7) 0.082(7)
C5S 0.28(3) 0.078(10) 0.108(13) 0.026(9) 0.096(17) 0.065(15)
C6S 0.147(13) 0.144(13) 0.146(13) 0.035(10) 0.016(10) 0.117(12)
N6S 0.158(12) 0.089(9) 0.164(14) 0.009(8) -0.007(10) 0.077(9)
C11S 0.178(15) 0.080(9) 0.080(8) 0.016(7) 0.006(9) 0.091(10)
C12S 0.26(3) 0.151(17) 0.118(14) 0.011(12) -0.028(16) 0.085(18)
N7S 0.159(10) 0.122(9) 0.138(9) -0.012(7) -0.016(8) 0.103(8)
C13S 0.175(11) 0.161(11) 0.195(12) 0.018(8) -0.002(9) 0.100(9)
C14S 0.207(16) 0.121(11) 0.217(16) 0.027(11) -0.016(13) 0.081(11)
O1W 0.135(4) 0.183(6) 0.176(6) -0.018(4) 0.011(4) 0.097(4)
O2W 0.071(9) 0.114(12) 0.206(16) 0.069(11) -0.019(10) 0.021(8)
O3W 0.152(17) 0.192(19) 0.162(18) -0.065(15) 0.019(14) 0.101(14)
O3W' 0.199(18) 0.175(17) 0.211(19) -0.010(14) -0.025(15) 0.120(15)
O4W 0.145(5) 0.221(7) 0.202(7) -0.053(6) -0.016(5) 0.105(5)
O5W 0.22(2) 0.173(17) 0.079(10) 0.003(10) -0.005(11) 0.112(17)
O6W 0.174(16) 0.146(14) 0.124(13) -0.035(11) 0.044(12) 0.042(12)
O7W 0.168(8) 0.166(8) 0.193(8) -0.047(7) 0.048(7) 0.049(6)
O8W 0.111(14) 0.19(2) 0.154(18) 0.056(16) 0.024(13) 0.093(15)
O9W 0.135(5) 0.135(4) 0.224(7) -0.015(4) -0.008(4) 0.071(4)
O10W 0.135(4) 0.151(5) 0.212(6) 0.012(4) 0.004(4) 0.090(4)
O11W 0.176(6) 0.210(7) 0.172(6) -0.020(5) -0.018(5) 0.090(6)
O12W 0.158(5) 0.130(5) 0.203(6) 0.002(4) 0.011(5) 0.056(4)

loop_
_atom_type_symbol
_atom_type_description
_atom_type_scat_dispersion_real
_atom_type_scat_dispersion_imag
_atom_type_scat_source
C C 0.0032 0.0016 'International Tables Vol C Tables 4.2.6.8 and 6.1.1.4'
H H 0.0000 0.0000 'International Tables Vol C Tables 4.2.6.8 and 6.1.1.4'
N N 0.0061 0.0032 'International Tables Vol C Tables 4.2.6.8 and 6.1.1.4'
O O 0.0106 0.0058 'International Tables Vol C Tables 4.2.6.8 and 6.1.1.4'
P P 0.0987 0.0902 'International Tables Vol C Tables 4.2.6.8 and 6.1.1.4'
S S 0.1203 0.1179 'International Tables Vol C Tables 4.2.6.8 and 6.1.1.4'
Fe Fe 0.3435 0.8063 'International Tables Vol C Tables 4.2.6.8 and 6.1.1.4'

loop_
_geom_angle_atom_site_label_1
_geom_angle_atom_site_label_2
_geom_angle_atom_site_label_3
_geom_angle
_geom_angle_site_symmetry_1
_geom_angle_site_symmetry_3
N2 Fe1 N14 93.86(18) . .
N2 Fe1 N19 93.36(19) . 18_655
N14 Fe1 N19 92.31(19) . 18_655
N2 Fe1 N13 89.76(18) . .
N14 Fe1 N13 80.66(19) . .
N19 Fe1 N13 172.5(2) 18_655 .
N2 Fe1 N20 173.3(2) . 18_655
N14 Fe1 N20 89.6(2) . 18_655
N19 Fe1 N20 80.8(2) 18_655 18_655
N13 Fe1 N20 96.45(19) . 18_655
N2 Fe1 N1 80.5(2) . .
N14 Fe1 N1 174.2(2) . .
N19 Fe1 N1 87.02(19) 18_655 .
N13 Fe1 N1 100.24(19) . .
N20 Fe1 N1 95.9(2) 18_655 .
N7 Fe2 N11 94.09(18) . 18_655
N7 Fe2 N23 94.16(19) . .
N11 Fe2 N23 93.0(2) 18_655 .
N7 Fe2 N12 89.8(2) . 18_655
N11 Fe2 N12 80.6(2) 18_655 18_655
N23 Fe2 N12 172.7(2) . 18_655
N7 Fe2 N24 173.9(2) . .
N11 Fe2 N24 89.9(2) 18_655 .
N23 Fe2 N24 81.1(2) . .
N12 Fe2 N24 95.4(2) 18_655 .
N7 Fe2 N8 80.81(19) . .
N11 Fe2 N8 173.7(2) 18_655 .
N23 Fe2 N8 91.08(19) . .
N12 Fe2 N8 95.60(19) 18_655 .
N24 Fe2 N8 95.5(2) . .
O1 P1 C14 112.1(2) . .
O1 P1 C11 111.8(2) . .
C14 P1 C11 107.6(3) . .
O1 P1 C27 113.1(2) . .
C14 P1 C27 104.1(3) . .
C11 P1 C27 107.7(3) . .
C5 N1 C1 118.5(5) . .
C5 N1 Fe1 114.2(3) . .
C1 N1 Fe1 125.7(5) . .
N3 N2 C6 109.1(4) . .
N3 N2 Fe1 133.7(4) . .
C6 N2 Fe1 117.2(3) . .
N2 N3 N4 106.5(4) . .
N3 N4 C7 112.0(4) . .
N3 N4 C8 118.4(4) . .
C7 N4 C8 129.6(5) . .
C20 N5 N6 111.0(4) . .
C20 N5 C17 129.0(5) . .
N6 N5 C17 120.0(4) . .
N7 N6 N5 105.5(4) . .
N6 N7 C21 110.4(4) . .
N6 N7 Fe2 133.4(3) . .
C21 N7 Fe2 116.1(4) . .
C22 N8 C26 118.6(5) . .
C22 N8 Fe2 115.4(3) . .
C26 N8 Fe2 125.6(5) . .
C33 N9 N10 111.3(4) . .
C33 N9 C30 129.3(5) . .
N10 N9 C30 119.3(5) . .
N11 N10 N9 104.9(4) . .
N10 N11 C34 110.4(4) . .
N10 N11 Fe2 132.3(4) . 18_655
C34 N11 Fe2 117.3(4) . 18_655
C39 N12 C35 115.4(5) . .
C39 N12 Fe2 127.5(4) . 18_655
C35 N12 Fe2 116.8(4) . 18_655
N1 C1 C2 120.4(7) . .
N1 C1 H1 119.8 . .
C2 C1 H1 119.8 . .
C3 C2 C1 122.3(7) . .
C3 C2 H2 118.8 . .
C1 C2 H2 118.8 . .
C2 C3 C4 118.0(7) . .
C2 C3 H3 121.0 . .
C4 C3 H3 121.0 . .
C3 C4 C5 118.3(7) . .
C3 C4 H4 120.8 . .
C5 C4 H4 120.8 . .
N1 C5 C4 122.4(6) . .
N1 C5 C6 113.2(5) . .
C4 C5 C6 124.3(6) . .
C7 C6 N2 108.1(4) . .
C7 C6 C5 138.9(6) . .
N2 C6 C5 112.9(5) . .
C6 C7 N4 104.3(5) . .
C6 C7 H7 127.9 . .
N4 C7 H7 127.9 . .
C13 C8 C9 121.7(5) . .
C13 C8 N4 119.1(5) . .
C9 C8 N4 119.1(5) . .
C8 C9 C10 118.9(5) . .
C8 C9 H9 120.5 . .
C10 C9 H9 120.5 . .
C9 C10 C11 120.2(5) . .
C9 C10 H10 119.9 . .
C11 C10 H10 119.9 . .
C12 C11 C10 118.8(5) . .
C12 C11 P1 121.7(4) . .
C10 C11 P1 119.4(4) . .
C13 C12 C11 120.4(5) . .
C13 C12 H12 119.8 . .
C11 C12 H12 119.8 . .
C12 C13 C8 119.8(5) . .
C12 C13 H13 120.1 . .
C8 C13 H13 120.1 . .
C15 C14 C19 118.1(5) . .
C15 C14 P1 122.1(4) . .
C19 C14 P1 119.8(4) . .
C16 C15 C14 120.5(5) . .
C16 C15 H15 119.8 . .
C14 C15 H15 119.8 . .
C15 C16 C17 120.1(5) . .
C15 C16 H16 120.0 . .
C17 C16 H16 119.9 . .
C18 C17 C16 119.9(5) . .
C18 C17 N5 120.0(5) . .
C16 C17 N5 120.1(5) . .
C17 C18 C19 120.2(5) . .
C17 C18 H18 119.9 . .
C19 C18 H18 119.9 . .
C18 C19 C14 121.2(5) . .
C18 C19 H19 119.4 . .
C14 C19 H19 119.4 . .
N5 C20 C21 104.4(5) . .
N5 C20 H20 127.8 . .
C21 C20 H20 127.8 . .
C20 C21 N7 108.7(4) . .
C20 C21 C22 136.4(5) . .
N7 C21 C22 114.9(5) . .
N8 C22 C23 123.0(5) . .
N8 C22 C21 112.7(5) . .
C23 C22 C21 124.3(6) . .
C24 C23 C22 118.0(6) . .
C24 C23 H23 121.0 . .
C22 C23 H23 121.0 . .
C23 C24 C25 119.9(6) . .
C23 C24 H24 120.1 . .
C25 C24 H24 120.1 . .
C24 C25 C26 119.7(6) . .
C24 C25 H25 120.2 . .
C26 C25 H25 120.2 . .
N8 C26 C25 120.8(7) . .
N8 C26 H26 119.6 . .
C25 C26 H26 119.6 . .
C32 C27 C28 118.6(5) . .
C32 C27 P1 117.0(4) . .
C28 C27 P1 124.3(5) . .
C29 C28 C27 119.6(5) . .
C29 C28 H28 120.2 . .
C27 C28 H28 120.2 . .
C30 C29 C28 121.8(5) . .
C30 C29 H29 119.1 . .
C28 C29 H29 119.1 . .
C29 C30 C31 119.0(5) . .
C29 C30 N9 121.0(5) . .
C31 C30 N9 120.0(5) . .
C32 C31 C30 119.6(5) . .
C32 C31 H31 120.2 . .
C30 C31 H31 120.2 . .
C31 C32 C27 121.3(5) . .
C31 C32 H32 119.3 . .
C27 C32 H32 119.3 . .
C34 C33 N9 104.8(5) . .
C34 C33 H33 127.6 . .
N9 C33 H33 127.6 . .
N11 C34 C33 108.7(5) . .
N11 C34 C35 114.8(5) . .
C33 C34 C35 136.5(6) . .
C36 C35 N12 124.2(6) . .
C36 C35 C34 125.6(6) . .
N12 C35 C34 110.1(5) . .
C35 C36 C37 119.6(7) . .
C35 C36 H36 120.2 . .
C37 C36 H36 120.2 . .
C38 C37 C36 117.0(7) . .
C38 C37 H37 121.5 . .
C36 C37 H37 121.5 . .
C39 C38 C37 120.8(7) . .
C39 C38 H38 119.6 . .
C37 C38 H38 119.6 . .
N12 C39 C38 123.0(6) . .
N12 C39 H39 118.5 . .
C38 C39 H39 118.5 . .
O2 P2 C54 111.3(2) . .
O2 P2 C67 111.8(3) . .
C54 P2 C67 108.3(2) . .
O2 P2 C51 111.9(2) . .
C54 P2 C51 107.2(3) . .
C67 P2 C51 106.1(2) . .
C41 N13 C45 117.2(5) . .
C41 N13 Fe1 126.8(4) . .
C45 N13 Fe1 115.9(3) . .
N15 N14 C46 110.9(4) . .
N15 N14 Fe1 132.0(3) . .
C46 N14 Fe1 117.1(3) . .
N14 N15 N16 105.3(4) . .
N15 N16 C47 112.8(4) . .
N15 N16 C48 118.9(4) . .
C47 N16 C48 128.2(5) . .
C60 N17 N18 110.3(4) . .
C60 N17 C57 131.5(5) . .
N18 N17 C57 118.1(4) . .
N19 N18 N17 105.0(4) . .
N18 N19 C61 111.3(4) . .
N18 N19 Fe1 132.2(4) . 18_655
C61 N19 Fe1 116.6(4) . 18_655
C62 N20 C66 117.7(5) . .
C62 N20 Fe1 115.8(4) . 18_655
C66 N20 Fe1 126.5(4) . 18_655
N22 N21 C73 112.0(5) . .
N22 N21 C70 119.2(4) . .
C73 N21 C70 128.8(5) . .
N23 N22 N21 105.4(4) . .
N22 N23 C74 110.3(5) . .
N22 N23 Fe2 133.1(4) . .
C74 N23 Fe2 116.5(4) . .
C79 N24 C75 116.7(6) . .
C79 N24 Fe2 127.8(6) . .
C75 N24 Fe2 115.5(4) . .
N13 C41 C42 122.5(6) . .
N13 C41 H41 118.8 . .
C42 C41 H41 118.8 . .
C43 C42 C41 119.6(6) . .
C43 C42 H42 120.2 . .
C41 C42 H42 120.2 . .
C42 C43 C44 120.0(6) . .
C42 C43 H43 120.0 . .
C44 C43 H43 120.0 . .
C43 C44 C45 116.8(6) . .
C43 C44 H44 121.6 . .
C45 C44 H44 121.6 . .
N13 C45 C44 123.9(5) . .
N13 C45 C46 112.6(5) . .
C44 C45 C46 123.5(5) . .
N14 C46 C47 107.1(4) . .
N14 C46 C45 113.7(5) . .
C47 C46 C45 139.2(5) . .
N16 C47 C46 103.9(5) . .
N16 C47 H47 128.1 . .
C46 C47 H47 128.1 . .
C49 C48 C53 120.9(5) . .
C49 C48 N16 120.7(5) . .
C53 C48 N16 118.4(5) . .
C50 C49 C48 118.7(5) . .
C50 C49 H49 120.6 . .
C48 C49 H49 120.6 . .
C49 C50 C51 122.0(6) . .
C49 C50 H50 119.0 . .
C51 C50 H50 119.0 . .
C50 C51 C52 117.8(5) . .
C50 C51 P2 119.0(4) . .
C52 C51 P2 123.3(4) . .
C53 C52 C51 121.1(5) . .
C53 C52 H52 119.4 . .
C51 C52 H52 119.4 . .
C52 C53 C48 119.4(6) . .
C52 C53 H53 120.3 . .
C48 C53 H53 120.3 . .
C55 C54 C59 119.7(6) . .
C55' C54 C59' 118.5(7) . .
C55 C54 P2 123.8(5) . .
C55' C54 P2 122.1(6) . .
C59 C54 P2 116.5(4) . .
C59' C54 P2 119.4(6) . .
C56 C55 C54 121.0(7) . .
C56 C55 H55 119.5 . .
C54 C55 H55 119.5 . .
C57 C56 C55 119.8(7) . .
C57 C56 H56 120.1 . .
C55 C56 H56 120.1 . .
C58' C57 C56' 121.4(7) . .
C56 C57 C58 119.6(6) . .
C58' C57 N17 118.4(7) . .
C56' C57 N17 120.1(6) . .
C56 C57 N17 119.9(5) . .
C58 C57 N17 120.5(5) . .
C59 C58 C57 120.0(7) . .
C59 C58 H58 120.0 . .
C57 C58 H58 120.0 . .
C58 C59 C54 119.7(7) . .
C58 C59 H59 120.1 . .
C54 C59 H59 120.1 . .
N17 C60 C61 106.4(5) . .
N17 C60 H60 126.8 . .
C61 C60 H60 126.8 . .
C60 C61 N19 107.0(5) . .
C60 C61 C62 139.0(6) . .
N19 C61 C62 114.0(5) . .
N20 C62 C63 124.0(6) . .
N20 C62 C61 112.8(5) . .
C63 C62 C61 123.2(6) . .
C64 C63 C62 116.6(7) . .
C64 C63 H63 121.7 . .
C62 C63 H63 121.7 . .
C65 C64 C63 119.3(7) . .
C65 C64 H64 120.3 . .
C63 C64 H64 120.3 . .
C66 C65 C64 120.6(7) . .
C66 C65 H65 119.7 . .
C64 C65 H65 119.7 . .
C65 C66 N20 121.7(7) . .
C65 C66 H66 119.1 . .
N20 C66 H66 119.1 . .
C68 C67 C72 117.6(5) . .
C68 C67 P2 124.2(4) . .
C72 C67 P2 118.0(4) . .
C67 C68 C69 121.6(5) . .
C67 C68 H68 119.2 . .
C69 C68 H68 119.2 . .
C68 C69 C70 119.2(5) . .
C68 C69 H69 120.4 . .
C70 C69 H69 120.4 . .
C71 C70 C69 120.6(5) . .
C71 C70 N21 120.2(5) . .
C69 C70 N21 119.1(5) . .
C70 C71 C72 119.7(6) . .
C70 C71 H71 120.2 . .
C72 C71 H71 120.2 . .
C71 C72 C67 121.2(5) . .
C71 C72 H72 119.4 . .
C67 C72 H72 119.4 . .
C74 C73 N21 104.4(6) . .
C74 C73 H73 127.8 . .
N21 C73 H73 127.8 . .
C73 C74 N23 107.8(5) . .
C73 C74 C75 137.8(6) . .
N23 C74 C75 114.4(6) . .
N24 C75 C76 123.1(7) . .
N24 C75 C74 112.5(6) . .
C76 C75 C74 124.3(8) . .
C75 C76 C77 119.9(9) . .
C75 C76 H76 120.1 . .
C77 C76 H76 120.1 . .
C78 C77 C76 116.4(9) . .
C78 C77 H77 121.8 . .
C76 C77 H77 121.8 . .
C79 C78 C77 121.2(8) . .
C79 C78 H78 119.4 . .
C77 C78 H78 119.4 . .
N24 C79 C78 122.6(8) . .
N24 C79 H79 118.7 . .
C78 C79 H79 118.7 . .
C54 C55' C56' 119.3(9) . .
C54 C55' H55' 120.4 . .
C56' C55' H55' 120.4 . .
C57 C56' C55' 121.0(9) . .
C57 C56' H56' 119.5 . .
C55' C56' H56' 119.5 . .
C57 C58' C59' 117.3(10) . .
C57 C58' H58' 121.3 . .
C59' C58' H58' 121.3 . .
C58' C59' C54 122.2(10) . .
C58' C59' H59' 118.9 . .
C54 C59' H59' 118.9 . .
O3 P3 C91 111.3(3) . .
O3 P3 C91 111.3(3) . 2_665
C91 P3 C91 107.6(3) . 2_665
O3 P3 C91 111.3(3) . 3_565
C91 P3 C91 107.6(3) . 3_565
C91 P3 C91 107.6(3) 2_665 3_565
C87 N25 N26 112.0(6) . .
C87 N25 C88 130.7(6) . .
N26 N25 C88 117.3(6) . .
N27 N26 N25 105.4(5) . .
N26 N27 C86 111.0(6) . .
C85 N28 C81 116.7(6) . .
N28 C81 C82 123.5(7) . .
N28 C81 H81 118.3 . .
C82 C81 H81 118.3 . .
C81 C82 C83 118.1(8) . .
C81 C82 H82 121.0 . .
C83 C82 H82 121.0 . .
C84 C83 C82 119.4(8) . .
C84 C83 H83 120.3 . .
C82 C83 H83 120.3 . .
C83 C84 C85 119.0(7) . .
C83 C84 H84 120.5 . .
C85 C84 H84 120.5 . .
N28 C85 C84 123.3(7) . .
N28 C85 C86 116.1(6) . .
C84 C85 C86 120.6(7) . .
C87 C86 N27 106.8(7) . .
C87 C86 C85 131.3(6) . .
N27 C86 C85 121.7(6) . .
N25 C87 C86 104.8(6) . .
N25 C87 H87 127.6 . .
C86 C87 H87 127.6 . .
C89 C88 C93 123.3(7) . .
C89 C88 N25 118.3(6) . .
C93 C88 N25 118.4(6) . .
C88 C89 C90 116.2(7) . .
C88 C89 H89 121.9 . .
C90 C89 H89 121.9 . .
C91 C90 C89 122.3(7) . .
C91 C90 H90 118.9 . .
C89 C90 H90 118.9 . .
C90 C91 C92 117.6(7) . .
C90 C91 P3 124.0(6) . .
C92 C91 P3 118.4(6) . .
C93 C92 C91 122.4(7) . .
C93 C92 H92 118.8 . .
C91 C92 H92 118.8 . .
C92 C93 C88 118.2(7) . .
C92 C93 H93 120.9 . .
C88 C93 H93 120.9 . .
O3A S1A O1A 110.3(4) . .
O3A S1A O4A 106.3(4) . .
O1A S1A O4A 111.9(4) . .
O3A S1A O2A 108.0(4) . .
O1A S1A O2A 107.1(4) . .
O4A S1A O2A 113.3(4) . .
N1S C1S C2S 172(3) . .
C1S C2S H2S1 109.5 . .
C1S C2S H2S2 109.5 . .
H2S1 C2S H2S2 109.5 . .
C1S C2S H2S3 109.5 . .
H2S1 C2S H2S3 109.5 . .
H2S2 C2S H2S3 109.5 . .
N2S C3S C4S 166(3) . .
C3S C4S C3S 119(3) 18_655 .
N2S C3A C4A 168(4) . .
N3S C5S C6S 177.1(18) . .
C5S C6S H6S1 109.5 . .
C5S C6S H6S2 109.5 . .
H6S1 C6S H6S2 109.5 . .
C5S C6S H6S3 109.5 . .
H6S1 C6S H6S3 109.5 . .
H6S2 C6S H6S3 109.5 . .
N4S C7S C8S 168(2) . .
N4A C8S C7S 168(2) . .
N6S C11S C12S 169(2) . .
C11S C12S H12A 109.5 . .
C11S C12S H12B 109.5 . .
H12A C12S H12B 109.5 . .
C11S C12S H12C 109.5 . .
H12A C12S H12C 109.5 . .
H12B C12S H12C 109.5 . .
N7S C13S C14S 153(2) . .
C13S C14S H14A 103.5 . .
C13S C14S H14B 113.6 . .
H14A C14S H14B 109.5 . .
C13S C14S H14C 111.2 . .
H14A C14S H14C 109.5 . .
H14B C14S H14C 109.5 . .

loop_
_geom_bond_atom_site_label_1
_geom_bond_atom_site_label_2
_geom_bond_distance
_geom_bond_site_symmetry_2
Fe1 N2 1.889(5) .
Fe1 N14 1.911(4) .
Fe1 N19 1.914(4) 18_655
Fe1 N13 1.980(4) .
Fe1 N20 1.987(5) 18_655
Fe1 N1 2.011(5) .
Fe2 N7 1.917(4) .
Fe2 N11 1.918(4) 18_655
Fe2 N23 1.924(5) .
Fe2 N12 1.987(5) 18_655
Fe2 N24 1.990(5) .
Fe2 N8 2.010(5) .
P1 O1 1.491(4) .
P1 C14 1.787(5) .
P1 C11 1.797(5) .
P1 C27 1.801(6) .
N1 C5 1.342(7) .
N1 C1 1.360(7) .
N2 N3 1.323(5) .
N2 C6 1.392(7) .
N3 N4 1.344(6) .
N4 C7 1.371(6) .
N4 C8 1.427(6) .
N5 C20 1.359(6) .
N5 N6 1.386(6) .
N5 C17 1.399(6) .
N6 N7 1.304(5) .
N7 C21 1.367(6) .
N8 C22 1.337(7) .
N8 C26 1.357(7) .
N9 C33 1.353(7) .
N9 N10 1.360(6) .
N9 C30 1.407(7) .
N10 N11 1.321(6) .
N11 C34 1.347(7) .
N12 C39 1.346(8) .
N12 C35 1.366(7) .
C1 C2 1.370(9) .
C1 H1 0.9500 .
C2 C3 1.361(10) .
C2 H2 0.9500 .
C3 C4 1.388(9) .
C3 H3 0.9500 .
C4 C5 1.405(8) .
C4 H4 0.9500 .
C5 C6 1.445(7) .
C6 C7 1.366(7) .
C7 H7 0.9500 .
C8 C13 1.373(7) .
C8 C9 1.377(7) .
C9 C10 1.384(7) .
C9 H9 0.9500 .
C10 C11 1.403(7) .
C10 H10 0.9500 .
C11 C12 1.400(7) .
C12 C13 1.365(7) .
C12 H12 0.9500 .
C13 H13 0.9500 .
C14 C15 1.392(7) .
C14 C19 1.394(7) .
C15 C16 1.382(7) .
C15 H15 0.9500 .
C16 C17 1.387(7) .
C16 H16 0.9500 .
C17 C18 1.369(7) .
C18 C19 1.374(7) .
C18 H18 0.9500 .
C19 H19 0.9500 .
C20 C21 1.367(7) .
C20 H20 0.9500 .
C21 C22 1.454(7) .
C22 C23 1.404(7) .
C23 C24 1.371(8) .
C23 H23 0.9500 .
C24 C25 1.375(9) .
C24 H24 0.9500 .
C25 C26 1.405(9) .
C25 H25 0.9500 .
C26 H26 0.9500 .
C27 C32 1.385(7) .
C27 C28 1.392(7) .
C28 C29 1.376(8) .
C28 H28 0.9500 .
C29 C30 1.364(7) .
C29 H29 0.9500 .
C30 C31 1.397(7) .
C31 C32 1.370(7) .
C31 H31 0.9500 .
C32 H32 0.9500 .
C33 C34 1.348(7) .
C33 H33 0.9500 .
C34 C35 1.488(8) .
C35 C36 1.341(9) .
C36 C37 1.382(9) .
C36 H36 0.9500 .
C37 C38 1.381(9) .
C37 H37 0.9500 .
C38 C39 1.351(9) .
C38 H38 0.9500 .
C39 H39 0.9500 .
P2 O2 1.489(4) .
P2 C54 1.788(5) .
P2 C67 1.796(5) .
P2 C51 1.803(5) .
N13 C41 1.354(7) .
N13 C45 1.356(7) .
N14 N15 1.311(5) .
N14 C46 1.370(6) .
N15 N16 1.340(6) .
N16 C47 1.356(6) .
N16 C48 1.444(6) .
N17 C60 1.351(7) .
N17 N18 1.368(6) .
N17 C57 1.410(6) .
N18 N19 1.320(6) .
N19 C61 1.355(7) .
N20 C62 1.329(7) .
N20 C66 1.367(7) .
N21 N22 1.325(6) .
N21 C73 1.361(7) .
N21 C70 1.423(7) .
N22 N23 1.314(6) .
N23 C74 1.356(7) .
N24 C79 1.342(8) .
N24 C75 1.350(8) .
C41 C42 1.382(8) .
C41 H41 0.9500 .
C42 C43 1.380(8) .
C42 H42 0.9500 .
C43 C44 1.389(8) .
C43 H43 0.9500 .
C44 C45 1.406(7) .
C44 H44 0.9500 .
C45 C46 1.447(7) .
C46 C47 1.380(7) .
C47 H47 0.9500 .
C48 C49 1.366(7) .
C48 C53 1.373(7) .
C49 C50 1.362(7) .
C49 H49 0.9500 .
C50 C51 1.377(7) .
C50 H50 0.9500 .
C51 C52 1.381(7) .
C52 C53 1.361(8) .
C52 H52 0.9500 .
C53 H53 0.9500 .
C54 C55 1.378(8) .
C54 C55' 1.379(11) .
C54 C59 1.391(9) .
C54 C59' 1.400(11) .
C55 C56 1.378(9) .
C55 H55 0.9500 .
C56 C57 1.378(8) .
C56 H56 0.9500 .
C57 C58' 1.369(12) .
C57 C56' 1.376(11) .
C57 C58 1.407(9) .
C58 C59 1.378(10) .
C58 H58 0.9500 .
C59 H59 0.9500 .
C60 C61 1.355(8) .
C60 H60 0.9500 .
C61 C62 1.460(8) .
C62 C63 1.399(9) .
C63 C64 1.391(10) .
C63 H63 0.9500 .
C64 C65 1.379(10) .
C64 H64 0.9500 .
C65 C66 1.348(9) .
C65 H65 0.9500 .
C66 H66 0.9500 .
C67 C68 1.379(7) .
C67 C72 1.401(7) .
C68 C69 1.380(7) .
C68 H68 0.9500 .
C69 C70 1.381(7) .
C69 H69 0.9500 .
C70 C71 1.371(8) .
C71 C72 1.372(8) .
C71 H71 0.9500 .
C72 H72 0.9500 .
C73 C74 1.345(8) .
C73 H73 0.9500 .
C74 C75 1.467(8) .
C75 C76 1.369(9) .
C76 C77 1.386(10) .
C76 H76 0.9500 .
C77 C78 1.380(12) .
C77 H77 0.9500 .
C78 C79 1.361(11) .
C78 H78 0.9500 .
C79 H79 0.9500 .
C55' C56' 1.390(13) .
C55' H55' 0.9500 .
C56' H56' 0.9500 .
C58' C59' 1.399(13) .
C58' H58' 0.9500 .
C59' H59' 0.9500 .
P3 O3 1.524(9) .
P3 C91 1.778(8) .
P3 C91 1.778(8) 2_665
P3 C91 1.778(8) 3_565
N25 C87 1.343(8) .
N25 N26 1.376(7) .
N25 C88 1.453(8) .
N26 N27 1.299(8) .
N27 C86 1.385(8) .
N28 C85 1.337(8) .
N28 C81 1.356(9) .
C81 C82 1.387(11) .
C81 H81 0.9500 .
C82 C83 1.402(10) .
C82 H82 0.9500 .
C83 C84 1.355(11) .
C83 H83 0.9500 .
C84 C85 1.405(10) .
C84 H84 0.9500 .
C85 C86 1.467(10) .
C86 C87 1.385(9) .
C87 H87 0.9500 .
C88 C89 1.369(8) .
C88 C93 1.381(9) .
C89 C90 1.430(10) .
C89 H89 0.9500 .
C90 C91 1.369(10) .
C90 H90 0.9500 .
C91 C92 1.396(10) .
C92 C93 1.367(10) .
C92 H92 0.9500 .
C93 H93 0.9500 .
S1A O3A 1.409(6) .
S1A O1A 1.431(5) .
S1A O4A 1.432(5) .
S1A O2A 1.439(5) .
N1S C1S 1.194(15) .
C1S C2S 1.453(15) .
C2S H2S1 0.9800 .
C2S H2S2 0.9800 .
C2S H2S3 0.9800 .
N2S C3S 1.179(15) .
N2S C3A 1.192(16) .
C3S C4S 1.422(16) .
C3A C4A 1.444(17) .
N3S C5S 1.165(15) .
C5S C6S 1.500(15) .
C6S H6S1 0.9800 .
C6S H6S2 0.9800 .
C6S H6S3 0.9800 .
N4S C7S 1.217(14) .
N4A C8S 1.183(17) .
C7S C8S 1.392(13) .
N6S C11S 1.071(12) .
C11S C12S 1.477(14) .
C12S H12A 0.9800 .
C12S H12B 0.9800 .
C12S H12C 0.9800 .
N7S C13S 1.145(15) .
C13S C14S 1.554(16) .
C14S H14A 0.9600 .
C14S H14B 0.9601 .
C14S H14C 0.9600 .

loop_
_geom_torsion_atom_site_label_1
_geom_torsion_atom_site_label_2
_geom_torsion_atom_site_label_3
_geom_torsion_atom_site_label_4
_geom_torsion
_geom_torsion_site_symmetry_1
_geom_torsion_site_symmetry_4
N14 Fe1 N2 N3 7.1(5) . .
N19 Fe1 N2 N3 99.6(5) 18_655 .
N13 Fe1 N2 N3 -73.5(5) . .
N1 Fe1 N2 N3 -174.0(5) . .
N14 Fe1 N2 C6 -170.1(4) . .
N19 Fe1 N2 C6 -77.5(4) 18_655 .
N13 Fe1 N2 C6 109.3(4) . .
N1 Fe1 N2 C6 8.9(4) . .
C6 N2 N3 N4 0.8(5) . .
Fe1 N2 N3 N4 -176.5(3) . .
N2 N3 N4 C7 -0.8(5) . .
N2 N3 N4 C8 178.5(4) . .
C20 N5 N6 N7 0.1(6) . .
C17 N5 N6 N7 -177.8(4) . .
N5 N6 N7 C21 0.3(5) . .
N5 N6 N7 Fe2 178.4(4) . .
C33 N9 N10 N11 0.9(6) . .
C30 N9 N10 N11 -177.5(5) . .
N9 N10 N11 C34 -0.7(6) . .
N9 N10 N11 Fe2 179.0(4) . 18_655
C5 N1 C1 C2 -1.0(8) . .
Fe1 N1 C1 C2 163.8(5) . .
N1 C1 C2 C3 -2.0(10) . .
C1 C2 C3 C4 3.1(11) . .
C2 C3 C4 C5 -1.3(10) . .
C1 N1 C5 C4 2.9(8) . .
Fe1 N1 C5 C4 -163.7(5) . .
C1 N1 C5 C6 -179.0(5) . .
Fe1 N1 C5 C6 14.5(6) . .
C3 C4 C5 N1 -1.8(9) . .
C3 C4 C5 C6 -179.7(7) . .
N3 N2 C6 C7 -0.6(6) . .
Fe1 N2 C6 C7 177.3(3) . .
N3 N2 C6 C5 178.5(4) . .
Fe1 N2 C6 C5 -3.7(6) . .
N1 C5 C6 C7 171.2(7) . .
C4 C5 C6 C7 -10.7(11) . .
N1 C5 C6 N2 -7.4(7) . .
C4 C5 C6 N2 170.7(5) . .
N2 C6 C7 N4 0.0(6) . .
C5 C6 C7 N4 -178.6(8) . .
N3 N4 C7 C6 0.5(6) . .
C8 N4 C7 C6 -178.7(6) . .
N3 N4 C8 C13 4.4(7) . .
C7 N4 C8 C13 -176.4(5) . .
N3 N4 C8 C9 -173.6(5) . .
C7 N4 C8 C9 5.7(8) . .
C13 C8 C9 C10 0.0(8) . .
N4 C8 C9 C10 177.9(5) . .
C8 C9 C10 C11 -1.3(8) . .
C9 C10 C11 C12 1.3(8) . .
C9 C10 C11 P1 178.2(4) . .
O1 P1 C11 C12 108.4(4) . .
C14 P1 C11 C12 -15.1(5) . .
C27 P1 C11 C12 -126.7(4) . .
O1 P1 C11 C10 -68.4(5) . .
C14 P1 C11 C10 168.2(4) . .
C27 P1 C11 C10 56.5(5) . .
C10 C11 C12 C13 0.0(8) . .
P1 C11 C12 C13 -176.8(4) . .
C11 C12 C13 C8 -1.2(8) . .
C9 C8 C13 C12 1.3(8) . .
N4 C8 C13 C12 -176.6(5) . .
O1 P1 C14 C15 146.3(5) . .
C11 P1 C14 C15 -90.4(5) . .
C27 P1 C14 C15 23.7(5) . .
O1 P1 C14 C19 -32.0(6) . .
C11 P1 C14 C19 91.3(5) . .
C27 P1 C14 C19 -154.6(5) . .
C19 C14 C15 C16 -0.8(9) . .
P1 C14 C15 C16 -179.2(5) . .
C14 C15 C16 C17 -0.2(9) . .
C15 C16 C17 C18 0.7(9) . .
C15 C16 C17 N5 179.2(5) . .
C20 N5 C17 C18 -19.8(8) . .
N6 N5 C17 C18 157.6(5) . .
C20 N5 C17 C16 161.7(5) . .
N6 N5 C17 C16 -20.8(7) . .
C16 C17 C18 C19 -0.1(9) . .
N5 C17 C18 C19 -178.6(5) . .
C17 C18 C19 C14 -1.0(10) . .
C15 C14 C19 C18 1.4(9) . .
P1 C14 C19 C18 179.8(5) . .
N6 N5 C20 C21 -0.4(6) . .
C17 N5 C20 C21 177.3(5) . .
N5 C20 C21 N7 0.5(6) . .
N5 C20 C21 C22 179.9(6) . .
N6 N7 C21 C20 -0.5(6) . .
Fe2 N7 C21 C20 -179.0(4) . .
N6 N7 C21 C22 180.0(4) . .
Fe2 N7 C21 C22 1.5(6) . .
C26 N8 C22 C23 -4.0(8) . .
Fe2 N8 C22 C23 -178.0(4) . .
C26 N8 C22 C21 176.0(5) . .
Fe2 N8 C22 C21 2.0(6) . .
C20 C21 C22 N8 178.4(6) . .
N7 C21 C22 N8 -2.2(7) . .
C20 C21 C22 C23 -1.6(10) . .
N7 C21 C22 C23 177.7(5) . .
N8 C22 C23 C24 3.6(9) . .
C21 C22 C23 C24 -176.4(6) . .
C22 C23 C24 C25 -1.3(9) . .
C23 C24 C25 C26 -0.3(10) . .
C22 N8 C26 C25 2.2(9) . .
Fe2 N8 C26 C25 175.5(5) . .
C24 C25 C26 N8 -0.1(10) . .
O1 P1 C27 C32 -50.3(5) . .
C14 P1 C27 C32 71.6(5) . .
C11 P1 C27 C32 -174.4(5) . .
O1 P1 C27 C28 127.6(5) . .
C14 P1 C27 C28 -110.5(5) . .
C11 P1 C27 C28 3.6(6) . .
C32 C27 C28 C29 -0.6(9) . .
P1 C27 C28 C29 -178.5(5) . .
C27 C28 C29 C30 -0.9(9) . .
C28 C29 C30 C31 0.3(9) . .
C28 C29 C30 N9 180(100) . .
C33 N9 C30 C29 175.2(6) . .
N10 N9 C30 C29 -6.8(8) . .
C33 N9 C30 C31 -5.2(10) . .
N10 N9 C30 C31 172.8(5) . .
C29 C30 C31 C32 1.8(9) . .
N9 C30 C31 C32 -177.8(6) . .
C30 C31 C32 C27 -3.3(10) . .
C28 C27 C32 C31 2.7(9) . .
P1 C27 C32 C31 -179.2(5) . .
N10 N9 C33 C34 -0.7(7) . .
C30 N9 C33 C34 177.4(6) . .
N10 N11 C34 C33 0.3(7) . .
Fe2 N11 C34 C33 -179.5(5) 18_655 .
N10 N11 C34 C35 -179.7(5) . .
Fe2 N11 C34 C35 0.5(7) 18_655 .
N9 C33 C34 N11 0.3(7) . .
N9 C33 C34 C35 -179.8(7) . .
C39 N12 C35 C36 -2.3(11) . .
Fe2 N12 C35 C36 -176.5(7) 18_655 .
C39 N12 C35 C34 -179.4(6) . .
Fe2 N12 C35 C34 6.4(7) 18_655 .
N11 C34 C35 C36 178.6(7) . .
C33 C34 C35 C36 -1.4(14) . .
N11 C34 C35 N12 -4.4(8) . .
C33 C34 C35 N12 175.6(8) . .
N12 C35 C36 C37 2.5(14) . .
C34 C35 C36 C37 179.1(8) . .
C35 C36 C37 C38 -2.0(14) . .
C36 C37 C38 C39 1.6(14) . .
C35 N12 C39 C38 1.8(11) . .
Fe2 N12 C39 C38 175.3(6) 18_655 .
C37 C38 C39 N12 -1.6(14) . .
C46 N14 N15 N16 0.6(5) . .
Fe1 N14 N15 N16 -179.8(4) . .
N14 N15 N16 C47 -0.5(6) . .
N14 N15 N16 C48 -176.8(4) . .
C60 N17 N18 N19 0.1(6) . .
C57 N17 N18 N19 -176.9(5) . .
N17 N18 N19 C61 0.5(6) . .
N17 N18 N19 Fe1 -179.7(4) . 18_655
C73 N21 N22 N23 -0.6(6) . .
C70 N21 N22 N23 178.8(4) . .
N21 N22 N23 C74 -0.1(5) . .
N21 N22 N23 Fe2 -177.0(4) . .
C45 N13 C41 C42 1.8(9) . .
Fe1 N13 C41 C42 177.9(5) . .
N13 C41 C42 C43 -2.4(10) . .
C41 C42 C43 C44 1.5(10) . .
C42 C43 C44 C45 -0.3(9) . .
C41 N13 C45 C44 -0.4(8) . .
Fe1 N13 C45 C44 -176.9(4) . .
C41 N13 C45 C46 179.0(5) . .
Fe1 N13 C45 C46 2.5(6) . .
C43 C44 C45 N13 -0.3(9) . .
C43 C44 C45 C46 -179.7(6) . .
N15 N14 C46 C47 -0.5(6) . .
Fe1 N14 C46 C47 179.8(4) . .
N15 N14 C46 C45 179.9(4) . .
Fe1 N14 C46 C45 0.3(6) . .
N13 C45 C46 N14 -1.8(7) . .
C44 C45 C46 N14 177.6(5) . .
N13 C45 C46 C47 178.9(7) . .
C44 C45 C46 C47 -1.7(11) . .
N15 N16 C47 C46 0.2(6) . .
C48 N16 C47 C46 176.1(5) . .
N14 C46 C47 N16 0.2(6) . .
C45 C46 C47 N16 179.6(7) . .
N15 N16 C48 C49 155.3(5) . .
C47 N16 C48 C49 -20.3(8) . .
N15 N16 C48 C53 -23.4(7) . .
C47 N16 C48 C53 160.9(6) . .
C53 C48 C49 C50 0.4(10) . .
N16 C48 C49 C50 -178.4(5) . .
C48 C49 C50 C51 1.1(10) . .
C49 C50 C51 C52 -1.1(10) . .
C49 C50 C51 P2 -180.0(5) . .
O2 P2 C51 C50 -36.2(6) . .
C54 P2 C51 C50 -158.5(5) . .
C67 P2 C51 C50 86.0(5) . .
O2 P2 C51 C52 145.0(5) . .
C54 P2 C51 C52 22.7(6) . .
C67 P2 C51 C52 -92.8(6) . .
C50 C51 C52 C53 -0.4(10) . .
P2 C51 C52 C53 178.4(6) . .
C51 C52 C53 C48 1.9(11) . .
C49 C48 C53 C52 -1.9(10) . .
N16 C48 C53 C52 176.9(6) . .
O2 P2 C54 C55 152.9(7) . .
C67 P2 C54 C55 29.7(7) . .
C51 P2 C54 C55 -84.4(7) . .
O2 P2 C54 C55' 113.8(9) . .
C67 P2 C54 C55' -9.4(10) . .
C51 P2 C54 C55' -123.5(9) . .
O2 P2 C54 C59 -28.0(7) . .
C67 P2 C54 C59 -151.3(6) . .
C51 P2 C54 C59 94.7(7) . .
O2 P2 C54 C59' -68.6(9) . .
C67 P2 C54 C59' 168.1(9) . .
C51 P2 C54 C59' 54.1(9) . .
C59 C54 C55 C56 0.2(13) . .
P2 C54 C55 C56 179(100) . .
C54 C55 C56 C57 2.0(15) . .
C55 C56 C57 C58 -1.0(13) . .
C55 C56 C57 N17 178.6(8) . .
C60 N17 C57 C58' 11.0(13) . .
N18 N17 C57 C58' -172.9(10) . .
C60 N17 C57 C56' -172.8(10) . .
N18 N17 C57 C56' 3.3(11) . .
C60 N17 C57 C56 147.6(8) . .
N18 N17 C57 C56 -36.3(9) . .
C60 N17 C57 C58 -32.8(11) . .
N18 N17 C57 C58 143.3(7) . .
C56 C57 C58 C59 -2.2(14) . .
N17 C57 C58 C59 178.2(9) . .
C57 C58 C59 C54 4.3(16) . .
C55 C54 C59 C58 -3.3(14) . .
P2 C54 C59 C58 177.6(8) . .
N18 N17 C60 C61 -0.6(7) . .
C57 N17 C60 C61 175.7(6) . .
N17 C60 C61 N19 0.9(8) . .
N17 C60 C61 C62 179.3(8) . .
N18 N19 C61 C60 -0.9(7) . .
Fe1 N19 C61 C60 179.3(5) 18_655 .
N18 N19 C61 C62 -179.8(5) . .
Fe1 N19 C61 C62 0.5(7) 18_655 .
C66 N20 C62 C63 -1.2(12) . .
Fe1 N20 C62 C63 -178.7(6) 18_655 .
C66 N20 C62 C61 178.9(6) . .
Fe1 N20 C62 C61 1.4(8) 18_655 .
C60 C61 C62 N20 -179.6(8) . .
N19 C61 C62 N20 -1.2(9) . .
C60 C61 C62 C63 0.6(15) . .
N19 C61 C62 C63 178.9(7) . .
N20 C62 C63 C64 1.0(14) . .
C61 C62 C63 C64 -179.2(8) . .
C62 C63 C64 C65 -1.0(16) . .
C63 C64 C65 C66 1.4(17) . .
C64 C65 C66 N20 -1.7(15) . .
C62 N20 C66 C65 1.5(11) . .
Fe1 N20 C66 C65 178.8(7) 18_655 .
O2 P2 C67 C68 140.1(5) . .
C54 P2 C67 C68 -97.0(5) . .
C51 P2 C67 C68 17.8(5) . .
O2 P2 C67 C72 -35.8(5) . .
C54 P2 C67 C72 87.1(5) . .
C51 P2 C67 C72 -158.1(5) . .
C72 C67 C68 C69 -0.2(8) . .
P2 C67 C68 C69 -176.1(4) . .
C67 C68 C69 C70 -0.3(9) . .
C68 C69 C70 C71 1.2(9) . .
C68 C69 C70 N21 177.9(5) . .
N22 N21 C70 C71 162.8(5) . .
C73 N21 C70 C71 -18.0(8) . .
N22 N21 C70 C69 -14.0(7) . .
C73 N21 C70 C69 165.3(6) . .
C69 C70 C71 C72 -1.6(9) . .
N21 C70 C71 C72 -178.3(6) . .
C70 C71 C72 C67 1.2(10) . .
C68 C67 C72 C71 -0.3(9) . .
P2 C67 C72 C71 175.9(5) . .
N22 N21 C73 C74 1.0(6) . .
C70 N21 C73 C74 -178.3(5) . .
N21 C73 C74 N23 -1.1(7) . .
N21 C73 C74 C75 177.8(7) . .
N22 N23 C74 C73 0.8(7) . .
Fe2 N23 C74 C73 178.2(4) . .
N22 N23 C74 C75 -178.4(5) . .
Fe2 N23 C74 C75 -1.0(7) . .
C79 N24 C75 C76 -1.4(10) . .
Fe2 N24 C75 C76 -179.1(6) . .
C79 N24 C75 C74 -179.4(6) . .
Fe2 N24 C75 C74 2.9(7) . .
C73 C74 C75 N24 179.9(8) . .
N23 C74 C75 N24 -1.3(8) . .
C73 C74 C75 C76 1.9(13) . .
N23 C74 C75 C76 -179.3(7) . .
N24 C75 C76 C77 4.1(13) . .
C74 C75 C76 C77 -178.2(8) . .
C75 C76 C77 C78 -3.5(15) . .
C76 C77 C78 C79 0.7(17) . .
C75 N24 C79 C78 -1.6(11) . .
Fe2 N24 C79 C78 175.7(7) . .
C77 C78 C79 N24 2.0(15) . .
C59' C54 C55' C56' 5.5(19) . .
P2 C54 C55' C56' -176.9(10) . .
C58' C57 C56' C55' -3(2) . .
N17 C57 C56' C55' -179(100) . .
C54 C55' C56' C57 -1(2) . .
C56' C57 C58' C59' 4(2) . .
N17 C57 C58' C59' 179.8(12) . .
C57 C58' C59' C54 1(2) . .
C55' C54 C59' C58' -5(2) . .
P2 C54 C59' C58' 177.2(13) . .
C87 N25 N26 N27 1.1(7) . .
C88 N25 N26 N27 -179.0(6) . .
N25 N26 N27 C86 0.4(7) . .
C85 N28 C81 C82 1.1(10) . .
N28 C81 C82 C83 -1.0(11) . .
C81 C82 C83 C84 1.7(12) . .
C82 C83 C84 C85 -2.6(11) . .
C81 N28 C85 C84 -2.0(9) . .
C81 N28 C85 C86 179.5(7) . .
C83 C84 C85 N28 2.8(11) . .
C83 C84 C85 C86 -178.7(7) . .
N26 N27 C86 C87 -1.6(7) . .
N26 N27 C86 C85 -177.3(6) . .
N28 C85 C86 C87 14.8(10) . .
C84 C85 C86 C87 -163.8(7) . .
N28 C85 C86 N27 -170.7(5) . .
C84 C85 C86 N27 10.7(9) . .
N26 N25 C87 C86 -2.0(7) . .
C88 N25 C87 C86 178.1(6) . .
N27 C86 C87 N25 2.1(7) . .
C85 C86 C87 N25 177.3(6) . .
C87 N25 C88 C89 16.5(9) . .
N26 N25 C88 C89 -163.4(5) . .
C87 N25 C88 C93 -162.9(6) . .
N26 N25 C88 C93 17.2(8) . .
C93 C88 C89 C90 -1.5(9) . .
N25 C88 C89 C90 179.2(6) . .
C88 C89 C90 C91 1.2(10) . .
C89 C90 C91 C92 -0.3(11) . .
C89 C90 C91 P3 178.6(5) . .
O3 P3 C91 C90 -141.2(6) . .
C91 P3 C91 C90 96.6(5) 2_665 .
C91 P3 C91 C90 -19.1(8) 3_565 .
O3 P3 C91 C92 37.7(6) . .
C91 P3 C91 C92 -84.5(8) 2_665 .
C91 P3 C91 C92 159.9(6) 3_565 .
C90 C91 C92 C93 -0.4(10) . .
P3 C91 C92 C93 -179.3(5) . .
C91 C92 C93 C88 0.1(10) . .
C89 C88 C93 C92 0.9(10) . .
N25 C88 C93 C92 -179.9(6) . .
N2S C3S C4S C3S 95(14) . 18_655
